data_4071526
loop_
_publ_author_name
'Packheiser, Rico'
'Ecorchard, Petra'
'R\"uffer, Tobias'
'Lohan, Manja'
'Br\"auer, Bj\"orn'
'Justaud, Fr\'ed\'eric'
'Lapinte, Claude'
'Lang, Heinrich'

_publ_section_title
;
 Heterotrimetallic M&#x2212;M&#x2032;&#x2212;M&#x2032;&#x2032; Transition
 Metal Complexes Based on 1,3,5-Triethynylbenzene: Synthesis, Solid State
 Structure, and Electrochemical and UV&#x2212;Vis Characterization. EPR
 Analysis of thein SituGenerated Associated Radical Cations
;
_journal_issue 14
_journal_name_full Organometallics
_journal_page_first 3444
_journal_paper_doi 10.1021/om800206k
_journal_volume 27
_journal_year 2008
_chemical_formula_sum 'C171 H145 Cl9 Fe2 N4 O6 P4 Re2 Ru2'
_chemical_formula_weight 3481.08
_chemical_name_systematic
; 
 ? 
;
_space_group_IT_number 13
_symmetry_cell_setting monoclinic
_symmetry_space_group_name_Hall '-P 2yc'
_symmetry_space_group_name_H-M 'P 1 2/c 1'
_atom_sites_solution_hydrogens geom
_atom_sites_solution_primary direct
_atom_sites_solution_secondary difmap
_audit_creation_method SHELXL-97
_cell_angle_alpha 90.00
_cell_angle_beta 91.512(2)
_cell_angle_gamma 90.00
_cell_formula_units_Z 4
_cell_length_a 25.5669(5)
_cell_length_b 11.3780(3)
_cell_length_c 53.1036(11)
_cell_measurement_reflns_used 27266
_cell_measurement_temperature 100
_cell_measurement_theta_max 28.2219
_cell_measurement_theta_min 2.8189
_cell_volume 15442.5(6)
_computing_cell_refinement
;
CrysAlis RED, Oxford Diffraction Ltd.,
Version 1.171.31.7 (release 18-10-2006 CrysAlis171 .NET)
(compiled Oct 18 2006,16:28:17)
;
_computing_data_collection
;
CrysAlis CCD, Oxford Diffraction Ltd.,
Version 1.171.31.7 (release 18-10-2006 CrysAlis171 .NET)
(compiled Oct 18 2006,16:28:17)
;
_computing_data_reduction
;
CrysAlis RED, Oxford Diffraction Ltd.,
Version 1.171.31.7 (release 18-10-2006 CrysAlis171 .NET)
(compiled Oct 18 2006,16:28:17)
;
_computing_publication_material shelxtl
_computing_structure_refinement 'SHELXH-97 (Sheldrick, 1997)'
_computing_structure_solution SIR-92
_diffrn_ambient_temperature 293(2)
_diffrn_measured_fraction_theta_full 0.990
_diffrn_measured_fraction_theta_max 0.990
_diffrn_radiation_monochromator graphite
_diffrn_radiation_source 'Enhance (Mo) X-ray Source'
_diffrn_radiation_type MoK\a
_diffrn_radiation_wavelength 0.71073
_diffrn_reflns_av_R_equivalents 0.0745
_diffrn_reflns_av_sigmaI/netI 0.1441
_diffrn_reflns_limit_h_max 31
_diffrn_reflns_limit_h_min -30
_diffrn_reflns_limit_k_max 14
_diffrn_reflns_limit_k_min -12
_diffrn_reflns_limit_l_max 53
_diffrn_reflns_limit_l_min -65
_diffrn_reflns_number 86133
_diffrn_reflns_theta_full 26.00
_diffrn_reflns_theta_max 26.00
_diffrn_reflns_theta_min 2.83
_exptl_absorpt_coefficient_mu 2.190
_exptl_absorpt_correction_T_max 1.00000
_exptl_absorpt_correction_T_min 0.77206
_exptl_absorpt_correction_type multi-scan
_exptl_crystal_colour orange
_exptl_crystal_density_diffrn 1.497
_exptl_crystal_density_method 'not measured'
_exptl_crystal_description planar
_exptl_crystal_F_000 7000
_exptl_crystal_size_max 0.7
_exptl_crystal_size_mid 0.6
_exptl_crystal_size_min 0.2
_refine_diff_density_max 5.840
_refine_diff_density_min -2.381
_refine_diff_density_rms 0.201
_refine_ls_extinction_method none
_refine_ls_goodness_of_fit_ref 1.122
_refine_ls_hydrogen_treatment mixed
_refine_ls_matrix_type full
_refine_ls_number_parameters 1907
_refine_ls_number_reflns 30035
_refine_ls_number_restraints 535
_refine_ls_restrained_S_all 1.112
_refine_ls_R_factor_all 0.1543
_refine_ls_R_factor_gt 0.1036
_refine_ls_shift/su_max 0.002
_refine_ls_shift/su_mean 0.000
_refine_ls_structure_factor_coef Fsqd
_refine_ls_weighting_details 'calc w=1/[\s^2^(Fo^2^)+(0.0595P)^2^+350.0074P] where P=(Fo^2^+2Fc^2^)/3'
_refine_ls_weighting_scheme calc
_refine_ls_wR_factor_gt 0.2156
_refine_ls_wR_factor_ref 0.2347
_reflns_number_gt 19279
_reflns_number_total 30035
_reflns_threshold_expression >2sigma(I)
_cod_data_source_file om800206k-file006.cif
_cod_data_source_block rico53
_cod_original_sg_symbol_H-M P2/c
_cod_database_code 4071526

loop_
_symmetry_equiv_pos_as_xyz
'x, y, z'
'-x, y, -z+1/2'
'-x, -y, -z'
'x, -y, z-1/2'

loop_
_atom_site_label
_atom_site_type_symbol
_atom_site_fract_x
_atom_site_fract_y
_atom_site_fract_z
_atom_site_U_iso_or_equiv
_atom_site_adp_type
_atom_site_occupancy
_atom_site_symmetry_multiplicity
_atom_site_calc_flag
_atom_site_refinement_flags
_atom_site_disorder_assembly
_atom_site_disorder_group
Fe1 Fe 0.56405(15) 0.4886(4) 0.20968(7) 0.0523(13) Uani 0.601(6) 1 d PDU A 1
C1 C 0.5262(9) 0.631(2) 0.1937(5) 0.059(3) Uani 0.601(6) 1 d PDU A 1
C2 C 0.5703(9) 0.665(2) 0.2098(4) 0.048(3) Uani 0.601(6) 1 d PDU A 1
H2 H 0.5676 0.7121 0.2240 0.058 Uiso 0.601(6) 1 calc PR A 1
C3 C 0.6208(10) 0.615(2) 0.2009(4) 0.049(4) Uani 0.601(6) 1 d PDU A 1
H3 H 0.6546 0.6221 0.2077 0.059 Uiso 0.601(6) 1 calc PR A 1
C4 C 0.6010(10) 0.548(3) 0.1775(4) 0.060(4) Uani 0.601(6) 1 d PDU A 1
H4 H 0.6224 0.5054 0.1669 0.072 Uiso 0.601(6) 1 calc PR A 1
C5 C 0.5454(11) 0.558(3) 0.1739(5) 0.068(4) Uani 0.601(6) 1 d PDU A 1
H5 H 0.5254 0.5241 0.1611 0.081 Uiso 0.601(6) 1 calc PR A 1
C6 C 0.5100(11) 0.403(2) 0.2314(5) 0.064(5) Uani 0.601(6) 1 d PDU A 1
H6 H 0.4750 0.4236 0.2331 0.076 Uiso 0.601(6) 1 calc PR A 1
C7 C 0.5305(10) 0.321(2) 0.2130(5) 0.066(5) Uani 0.601(6) 1 d PDU A 1
H7 H 0.5116 0.2784 0.2010 0.079 Uiso 0.601(6) 1 calc PR A 1
C8 C 0.5873(10) 0.321(2) 0.2176(5) 0.061(4) Uani 0.601(6) 1 d PDU A 1
H8 H 0.6116 0.2767 0.2089 0.073 Uiso 0.601(6) 1 calc PR A 1
C9 C 0.5984(11) 0.400(2) 0.2380(5) 0.058(4) Uani 0.601(6) 1 d PDU A 1
H9 H 0.6311 0.4190 0.2450 0.070 Uiso 0.601(6) 1 calc PR A 1
C10 C 0.5501(11) 0.444(2) 0.2451(5) 0.059(4) Uani 0.601(6) 1 d PDU A 1
H10 H 0.5463 0.4969 0.2583 0.071 Uiso 0.601(6) 1 calc PR A 1
C11 C 0.4732(9) 0.658(3) 0.1985(5) 0.056(6) Uani 0.601(6) 1 d PDU A 1
C12 C 0.4267(9) 0.671(3) 0.2011(5) 0.059(7) Uani 0.601(6) 1 d PDU A 1
Fe1' Fe 0.5799(2) 0.7350(7) 0.19618(11) 0.058(2) Uani 0.399(6) 1 d PDU A 2
C1' C 0.5190(10) 0.822(2) 0.2129(5) 0.048(4) Uani 0.399(6) 1 d PDU A 2
C2' C 0.5576(10) 0.783(3) 0.2313(5) 0.046(5) Uani 0.399(6) 1 d PDU A 2
H2' H 0.5511 0.7310 0.2443 0.056 Uiso 0.399(6) 1 calc PR A 2
C3' C 0.6096(11) 0.837(3) 0.2265(5) 0.055(5) Uani 0.399(6) 1 d PDU A 2
H3' H 0.6411 0.8282 0.2355 0.066 Uiso 0.399(6) 1 calc PR A 2
C4' C 0.5975(11) 0.912(2) 0.2033(6) 0.062(5) Uani 0.399(6) 1 d PDU A 2
H4' H 0.6217 0.9591 0.1952 0.074 Uiso 0.399(6) 1 calc PR A 2
C5' C 0.5432(11) 0.900(3) 0.1955(6) 0.057(5) Uani 0.399(6) 1 d PDU A 2
H5' H 0.5268 0.9363 0.1817 0.069 Uiso 0.399(6) 1 calc PR A 2
C6' C 0.5503(14) 0.588(3) 0.1784(6) 0.071(5) Uani 0.399(6) 1 d PDU A 2
H6' H 0.5154 0.5651 0.1773 0.085 Uiso 0.399(6) 1 calc PR A 2
C7' C 0.5777(14) 0.660(3) 0.1603(5) 0.081(6) Uani 0.399(6) 1 d PDU A 2
H7' H 0.5643 0.6919 0.1453 0.098 Uiso 0.399(6) 1 calc PR A 2
C8' C 0.6312(12) 0.672(3) 0.1708(6) 0.076(6) Uani 0.399(6) 1 d PDU A 2
H8' H 0.6584 0.7127 0.1635 0.091 Uiso 0.399(6) 1 calc PR A 2
C9' C 0.6340(12) 0.610(3) 0.1945(6) 0.063(6) Uani 0.399(6) 1 d PDU A 2
H9' H 0.6624 0.6037 0.2057 0.075 Uiso 0.399(6) 1 calc PR A 2
C10' C 0.5847(13) 0.561(2) 0.1967(6) 0.062(5) Uani 0.399(6) 1 d PDU A 2
H10' H 0.5762 0.5130 0.2101 0.074 Uiso 0.399(6) 1 calc PR A 2
C11' C 0.4654(10) 0.792(3) 0.2132(6) 0.036(7) Uani 0.399(6) 1 d PDU A 2
C12' C 0.4193(10) 0.768(3) 0.2124(5) 0.022(6) Uani 0.399(6) 1 d PDU A 2
C13 C 0.3689(6) 0.710(2) 0.2098(3) 0.072(7) Uani 1 1 d . . .
C14 C 0.3347(6) 0.7695(19) 0.1932(3) 0.063(6) Uani 1 1 d . A .
H14 H 0.3476 0.8145 0.1802 0.075 Uiso 1 1 calc R . .
C15 C 0.2817(5) 0.7603(13) 0.1966(2) 0.029(3) Uani 1 1 d . . .
C16 C 0.2641(5) 0.6898(12) 0.2158(2) 0.029(3) Uani 1 1 d . A .
H16 H 0.2283 0.6822 0.2178 0.035 Uiso 1 1 calc R . .
C17 C 0.2978(5) 0.6298(12) 0.23237(19) 0.025(3) Uani 1 1 d . . .
C18 C 0.3504(6) 0.6422(16) 0.2289(2) 0.043(4) Uani 1 1 d . A .
H18 H 0.3740 0.6036 0.2396 0.052 Uiso 1 1 calc R . .
C19 C 0.2424(6) 0.8201(13) 0.1807(2) 0.034(3) Uani 1 1 d . A .
C20 C 0.2092(7) 0.8701(13) 0.1682(2) 0.039(4) Uani 1 1 d . . .
Re1 Re 0.15462(2) 0.95749(5) 0.144567(10) 0.02812(15) Uani 1 1 d . A .
N1 N 0.2119(4) 0.9282(10) 0.11584(17) 0.023(2) Uani 1 1 d . . .
C21 C 0.2084(5) 0.8497(12) 0.0971(2) 0.024(3) Uani 1 1 d . A .
H21 H 0.1789 0.8017 0.0963 0.028 Uiso 1 1 calc R . .
C22 C 0.2448(5) 0.8353(12) 0.0793(2) 0.026(3) Uani 1 1 d . . .
H22 H 0.2395 0.7792 0.0667 0.031 Uiso 1 1 calc R A .
C23 C 0.2896(5) 0.9031(11) 0.0796(2) 0.023(3) Uani 1 1 d . A .
C24 C 0.2942(4) 0.9820(11) 0.0990(2) 0.021(3) Uani 1 1 d . . .
H24 H 0.3244 1.0270 0.1006 0.025 Uiso 1 1 calc R A .
C25 C 0.2560(5) 0.9971(11) 0.1163(2) 0.021(3) Uani 1 1 d . A .
C26 C 0.2580(5) 1.0829(12) 0.1365(2) 0.025(3) Uani 1 1 d . . .
C27 C 0.3010(5) 1.1517(11) 0.1428(2) 0.022(3) Uani 1 1 d . A .
H27 H 0.3314 1.1410 0.1339 0.027 Uiso 1 1 calc R . .
C28 C 0.3012(5) 1.2350(12) 0.1616(2) 0.028(3) Uani 1 1 d . . .
C29 C 0.2534(6) 1.2517(13) 0.1731(2) 0.035(3) Uani 1 1 d . A .
H29 H 0.2498 1.3119 0.1848 0.042 Uiso 1 1 calc R . .
C30 C 0.2113(6) 1.1800(14) 0.1673(3) 0.040(4) Uani 1 1 d . . .
H30 H 0.1809 1.1895 0.1763 0.048 Uiso 1 1 calc R A .
N2 N 0.2119(4) 1.0973(10) 0.14933(19) 0.028(3) Uani 1 1 d . A .
C31 C 0.3308(5) 0.8870(12) 0.0597(2) 0.027(3) Uani 1 1 d . . .
C32 C 0.3739(5) 0.9789(13) 0.0621(3) 0.033(3) Uani 1 1 d . A .
H32A H 0.3992 0.9654 0.0493 0.050 Uiso 1 1 calc R . .
H32B H 0.3907 0.9733 0.0784 0.050 Uiso 1 1 calc R . .
H32C H 0.3591 1.0559 0.0599 0.050 Uiso 1 1 calc R . .
C33 C 0.3543(6) 0.7620(14) 0.0629(3) 0.042(4) Uani 1 1 d . A .
H33A H 0.3806 0.7500 0.0506 0.063 Uiso 1 1 calc R . .
H33B H 0.3271 0.7045 0.0605 0.063 Uiso 1 1 calc R . .
H33C H 0.3697 0.7540 0.0795 0.063 Uiso 1 1 calc R . .
C34 C 0.3044(6) 0.8935(14) 0.0329(2) 0.036(4) Uani 1 1 d . A .
H34A H 0.3305 0.8831 0.0205 0.054 Uiso 1 1 calc R . .
H34B H 0.2880 0.9687 0.0307 0.054 Uiso 1 1 calc R . .
H34C H 0.2786 0.8326 0.0312 0.054 Uiso 1 1 calc R . .
C35 C 0.3497(6) 1.3036(15) 0.1688(3) 0.041(4) Uani 1 1 d . A .
C36 C 0.3730(7) 1.3581(16) 0.1451(3) 0.061(5) Uani 1 1 d . . .
H36A H 0.3801 1.2971 0.1332 0.091 Uiso 1 1 calc R A .
H36B H 0.4049 1.3983 0.1496 0.091 Uiso 1 1 calc R . .
H36C H 0.3485 1.4129 0.1377 0.091 Uiso 1 1 calc R . .
C37 C 0.3891(7) 1.217(2) 0.1801(4) 0.076(6) Uani 1 1 d . . .
H37A H 0.3955 1.1554 0.1681 0.114 Uiso 1 1 calc R A .
H37B H 0.3753 1.1828 0.1951 0.114 Uiso 1 1 calc R . .
H37C H 0.4213 1.2566 0.1842 0.114 Uiso 1 1 calc R . .
C38 C 0.3403(8) 1.4007(18) 0.1872(3) 0.076(7) Uani 1 1 d . . .
H38A H 0.3727 1.4402 0.1911 0.114 Uiso 1 1 calc R A .
H38B H 0.3265 1.3684 0.2024 0.114 Uiso 1 1 calc R . .
H38C H 0.3157 1.4556 0.1800 0.114 Uiso 1 1 calc R . .
O1 O 0.0755(4) 1.0615(11) 0.1046(2) 0.054(3) Uani 1 1 d . A .
C39 C 0.1059(6) 1.0288(13) 0.1199(3) 0.039(4) Uani 1 1 d . . .
O2 O 0.0851(4) 0.7390(10) 0.1380(2) 0.048(3) Uani 1 1 d . A .
C40 C 0.1122(6) 0.8226(14) 0.1406(2) 0.036(4) Uani 1 1 d . . .
O3 O 0.0837(4) 1.0241(10) 0.1883(2) 0.054(3) Uani 1 1 d . A .
C41 C 0.1115(5) 1.0008(13) 0.1715(3) 0.034(3) Uani 1 1 d . . .
C42 C 0.2771(6) 0.5579(13) 0.2519(3) 0.033(3) Uani 1 1 d . A .
C43 C 0.2505(5) 0.5040(12) 0.2669(2) 0.027(3) Uani 1 1 d . . .
Ru1 Ru 0.20931(4) 0.42070(10) 0.292601(17) 0.0236(2) Uani 1 1 d . A .
C44 C 0.1997(6) 0.3044(14) 0.3259(2) 0.035(4) Uani 1 1 d . . .
H44 H 0.1699 0.2587 0.3277 0.042 Uiso 1 1 calc R A .
C45 C 0.2067(5) 0.4185(13) 0.3346(2) 0.031(3) Uani 1 1 d . A .
H45 H 0.1826 0.4613 0.3437 0.037 Uiso 1 1 calc R . .
C46 C 0.2570(5) 0.4596(13) 0.3274(2) 0.031(3) Uani 1 1 d . . .
H46 H 0.2715 0.5332 0.3308 0.037 Uiso 1 1 calc R A .
C47 C 0.2808(6) 0.3645(12) 0.3140(2) 0.032(3) Uani 1 1 d . A .
H47 H 0.3137 0.3657 0.3069 0.039 Uiso 1 1 calc R . .
C48 C 0.2459(6) 0.2698(13) 0.3136(2) 0.034(3) Uani 1 1 d . A .
H48 H 0.2519 0.1966 0.3064 0.041 Uiso 1 1 calc R . .
P1 P 0.15370(13) 0.5789(3) 0.29114(5) 0.0230(7) Uani 1 1 d . . .
C49 C 0.1896(3) 0.7000(7) 0.30733(14) 0.025(3) Uani 1 1 d G A .
C50 C 0.1759(3) 0.7335(8) 0.33144(14) 0.034(3) Uani 1 1 d G . .
H50 H 0.1483 0.6963 0.3393 0.041 Uiso 1 1 calc R A .
C51 C 0.2033(4) 0.8227(9) 0.34385(13) 0.044(4) Uani 1 1 d G A .
H51 H 0.1941 0.8451 0.3600 0.053 Uiso 1 1 calc R . .
C52 C 0.2445(4) 0.8784(8) 0.33215(17) 0.056(5) Uani 1 1 d G . .
H52 H 0.2629 0.9380 0.3405 0.067 Uiso 1 1 calc R A .
C53 C 0.2583(3) 0.8449(9) 0.30803(17) 0.047(4) Uani 1 1 d G A .
H53 H 0.2859 0.8821 0.3002 0.057 Uiso 1 1 calc R . .
C54 C 0.2308(3) 0.7557(8) 0.29562(13) 0.033(3) Uani 1 1 d G . .
H54 H 0.2400 0.7333 0.2795 0.039 Uiso 1 1 calc R A .
C55 C 0.0932(5) 0.5647(13) 0.3094(2) 0.030(3) Uani 1 1 d . A .
C56 C 0.0789(5) 0.4582(13) 0.3193(2) 0.030(3) Uani 1 1 d . . .
H56 H 0.0988 0.3913 0.3164 0.036 Uiso 1 1 calc R A .
C57 C 0.0344(6) 0.4518(15) 0.3336(2) 0.041(4) Uani 1 1 d . A .
H57 H 0.0236 0.3800 0.3400 0.049 Uiso 1 1 calc R . .
C58 C 0.0063(6) 0.5523(17) 0.3384(3) 0.048(4) Uani 1 1 d . . .
H58 H -0.0228 0.5488 0.3485 0.057 Uiso 1 1 calc R A .
C59 C 0.0209(6) 0.6559(15) 0.3283(2) 0.039(4) Uani 1 1 d . A .
H59 H 0.0015 0.7229 0.3317 0.047 Uiso 1 1 calc R . .
C60 C 0.0631(5) 0.6653(13) 0.3134(2) 0.031(3) Uani 1 1 d . . .
H60 H 0.0717 0.7368 0.3061 0.037 Uiso 1 1 calc R A .
C61 C 0.1260(5) 0.6462(14) 0.2626(2) 0.032(3) Uani 1 1 d . A .
C62 C 0.1431(6) 0.7478(13) 0.2510(2) 0.039(4) Uani 1 1 d . . .
H62 H 0.1713 0.7884 0.2581 0.046 Uiso 1 1 calc R A .
C63 C 0.1197(7) 0.7903(15) 0.2293(3) 0.050(5) Uani 1 1 d . A .
H63 H 0.1324 0.8581 0.2218 0.060 Uiso 1 1 calc R . .
C64 C 0.0775(6) 0.7325(16) 0.2187(3) 0.047(4) Uani 1 1 d . . .
H64 H 0.0610 0.7630 0.2043 0.056 Uiso 1 1 calc R A .
C65 C 0.0591(6) 0.6295(15) 0.2292(3) 0.040(4) Uani 1 1 d . A .
H65 H 0.0310 0.5894 0.2217 0.048 Uiso 1 1 calc R . .
C66 C 0.0833(5) 0.5877(13) 0.2510(2) 0.030(3) Uani 1 1 d . . .
H66 H 0.0710 0.5189 0.2582 0.036 Uiso 1 1 calc R A .
P2 P 0.17619(14) 0.2988(3) 0.26175(6) 0.0248(8) Uani 1 1 d . . .
C67 C 0.1275(6) 0.1974(12) 0.2739(2) 0.028(3) Uani 1 1 d . A .
C68 C 0.0747(6) 0.2288(15) 0.2749(2) 0.038(4) Uani 1 1 d . . .
H68 H 0.0637 0.3016 0.2688 0.046 Uiso 1 1 calc R A .
C69 C 0.0388(6) 0.1526(16) 0.2849(3) 0.048(4) Uani 1 1 d . A .
H69 H 0.0037 0.1737 0.2847 0.057 Uiso 1 1 calc R . .
C70 C 0.0535(7) 0.0478(16) 0.2949(3) 0.052(5) Uani 1 1 d . . .
H70 H 0.0287 -0.0005 0.3022 0.062 Uiso 1 1 calc R A .
C71 C 0.1057(8) 0.0120(15) 0.2944(3) 0.052(5) Uani 1 1 d . A .
H71 H 0.1162 -0.0605 0.3009 0.063 Uiso 1 1 calc R . .
C72 C 0.1420(7) 0.0897(14) 0.2837(3) 0.043(4) Uani 1 1 d . . .
H72 H 0.1769 0.0675 0.2833 0.051 Uiso 1 1 calc R A .
C73 C 0.1479(5) 0.3466(13) 0.2313(2) 0.030(3) Uani 1 1 d . A .
C74 C 0.1687(6) 0.4410(13) 0.2197(2) 0.032(3) Uani 1 1 d . . .
H74 H 0.1949 0.4831 0.2282 0.039 Uiso 1 1 calc R A .
C75 C 0.1530(6) 0.4782(16) 0.1959(2) 0.046(4) Uani 1 1 d . A .
H75 H 0.1686 0.5428 0.1884 0.055 Uiso 1 1 calc R . .
C76 C 0.1141(6) 0.4177(16) 0.1836(3) 0.047(4) Uani 1 1 d . . .
H76 H 0.1030 0.4416 0.1676 0.056 Uiso 1 1 calc R A .
C77 C 0.0914(6) 0.3236(16) 0.1943(3) 0.044(4) Uani 1 1 d . A .
H77 H 0.0648 0.2835 0.1856 0.053 Uiso 1 1 calc R . .
C78 C 0.1077(6) 0.2867(14) 0.2181(3) 0.037(4) Uani 1 1 d . . .
H78 H 0.0919 0.2218 0.2253 0.045 Uiso 1 1 calc R A .
C79 C 0.2258(6) 0.1991(13) 0.2495(2) 0.032(3) Uani 1 1 d . A .
C80 C 0.2790(5) 0.2197(14) 0.2539(2) 0.034(3) Uani 1 1 d . . .
H80 H 0.2902 0.2851 0.2630 0.041 Uiso 1 1 calc R A .
C81 C 0.3151(7) 0.1412(17) 0.2443(3) 0.055(5) Uani 1 1 d . A .
H81 H 0.3506 0.1565 0.2465 0.067 Uiso 1 1 calc R . .
C82 C 0.2989(8) 0.0407(18) 0.2317(3) 0.065(6) Uani 1 1 d . . .
H82 H 0.3234 -0.0131 0.2261 0.078 Uiso 1 1 calc R A .
C83 C 0.2476(7) 0.0219(18) 0.2277(3) 0.060(5) Uani 1 1 d . A .
H83 H 0.2368 -0.0448 0.2188 0.072 Uiso 1 1 calc R . .
C84 C 0.2109(7) 0.0984(15) 0.2363(3) 0.049(4) Uani 1 1 d . . .
H84 H 0.1756 0.0830 0.2332 0.059 Uiso 1 1 calc R A .
Fe2 Fe 0.57299(8) 0.8188(2) 0.01733(4) 0.0374(5) Uani 1 1 d . . .
C85 C 0.5326(5) 0.7142(13) -0.0077(2) 0.029(3) Uani 1 1 d . . .
C86 C 0.5690(5) 0.6444(13) 0.0058(3) 0.034(3) Uani 1 1 d . . .
H86 H 0.5615 0.5791 0.0156 0.040 Uiso 1 1 calc R . .
C87 C 0.6198(6) 0.6932(14) 0.0017(3) 0.041(4) Uani 1 1 d . . .
H87 H 0.6512 0.6659 0.0088 0.049 Uiso 1 1 calc R . .
C88 C 0.6141(6) 0.7878(15) -0.0145(2) 0.042(4) Uani 1 1 d . . .
H88 H 0.6411 0.8345 -0.0203 0.050 Uiso 1 1 calc R . .
C89 C 0.5621(5) 0.8011(17) -0.0205(3) 0.047(5) Uani 1 1 d . . .
H89 H 0.5481 0.8580 -0.0313 0.057 Uiso 1 1 calc R . .
C90 C 0.5183(7) 0.8940(18) 0.0394(4) 0.070(6) Uani 1 1 d . . .
H90 H 0.4825 0.8801 0.0377 0.083 Uiso 1 1 calc R . .
C91 C 0.5531(8) 0.833(2) 0.0540(4) 0.077(6) Uani 1 1 d . . .
H91 H 0.5442 0.7691 0.0639 0.092 Uiso 1 1 calc R . .
C92 C 0.6060(7) 0.8783(16) 0.0523(3) 0.051(5) Uani 1 1 d . . .
H92 H 0.6358 0.8536 0.0612 0.061 Uiso 1 1 calc R . .
C93 C 0.6020(6) 0.9669(17) 0.0344(4) 0.062(5) Uani 1 1 d . . .
H93 H 0.6305 1.0076 0.0282 0.074 Uiso 1 1 calc R . .
C94 C 0.5487(8) 0.9883(18) 0.0265(4) 0.072(7) Uani 1 1 d . . .
H94 H 0.5359 1.0472 0.0159 0.086 Uiso 1 1 calc R . .
C95 C 0.4773(5) 0.6996(12) -0.0095(2) 0.028(3) Uani 1 1 d . . .
C96 C 0.4311(5) 0.6852(12) -0.0113(3) 0.030(3) Uani 1 1 d . . .
C97 C 0.3753(4) 0.6718(11) -0.0132(2) 0.019(3) Uani 1 1 d . . .
C98 C 0.3459(5) 0.7249(11) -0.0323(2) 0.022(3) Uani 1 1 d . . .
H98 H 0.3624 0.7694 -0.0444 0.027 Uiso 1 1 calc R . .
C99 C 0.2918(5) 0.7118(10) -0.03342(19) 0.017(3) Uani 1 1 d . . .
C100 C 0.2674(4) 0.6418(10) -0.01572(19) 0.016(2) Uani 1 1 d . . .
H100 H 0.2312 0.6339 -0.0164 0.020 Uiso 1 1 calc R . .
C101 C 0.2961(5) 0.5837(11) 0.0028(2) 0.019(3) Uani 1 1 d . . .
C102 C 0.3507(5) 0.5983(10) 0.0041(2) 0.017(3) Uani 1 1 d . . .
H102 H 0.3705 0.5591 0.0164 0.021 Uiso 1 1 calc R . .
C103 C 0.2609(5) 0.7636(11) -0.0536(2) 0.019(3) Uani 1 1 d . . .
C104 C 0.2319(5) 0.8049(11) -0.0704(2) 0.027(3) Uani 1 1 d . . .
Re2 Re 0.18846(2) 0.87019(5) -0.101300(9) 0.02576(14) Uani 1 1 d . . .
N3 N 0.2221(4) 1.0420(11) -0.09381(17) 0.027(3) Uani 1 1 d . . .
C105 C 0.1972(5) 1.1365(12) -0.0840(2) 0.027(3) Uani 1 1 d . . .
H105 H 0.1632 1.1260 -0.0787 0.032 Uiso 1 1 calc R . .
C106 C 0.2183(5) 1.2430(12) -0.0815(2) 0.029(3) Uani 1 1 d . . .
H106 H 0.1993 1.3032 -0.0742 0.035 Uiso 1 1 calc R . .
C107 C 0.2692(5) 1.2651(11) -0.0899(2) 0.024(3) Uani 1 1 d . . .
C108 C 0.2959(6) 1.1714(12) -0.0997(2) 0.029(3) Uani 1 1 d . . .
H108 H 0.3299 1.1810 -0.1052 0.035 Uiso 1 1 calc R . .
C109 C 0.2715(5) 1.0616(12) -0.10142(19) 0.024(3) Uani 1 1 d . . .
C110 C 0.2979(5) 0.9593(13) -0.1116(2) 0.028(3) Uani 1 1 d . . .
C111 C 0.3502(6) 0.9509(15) -0.1157(3) 0.043(4) Uani 1 1 d . . .
H111 H 0.3712 1.0157 -0.1120 0.051 Uiso 1 1 calc R . .
C112 C 0.3734(6) 0.8523(15) -0.1250(3) 0.050(4) Uani 1 1 d . . .
C113 C 0.3401(6) 0.7585(15) -0.1311(3) 0.044(4) Uani 1 1 d . . .
H113 H 0.3536 0.6902 -0.1381 0.053 Uiso 1 1 calc R . .
C114 C 0.2882(6) 0.7674(12) -0.1269(2) 0.031(3) Uani 1 1 d . . .
H114 H 0.2667 0.7039 -0.1310 0.037 Uiso 1 1 calc R . .
N4 N 0.2664(4) 0.8649(10) -0.11708(16) 0.023(2) Uani 1 1 d . . .
C115 C 0.2924(7) 1.3872(15) -0.0882(3) 0.046(4) Uani 1 1 d . . .
C116 C 0.3082(7) 1.4120(14) -0.0608(3) 0.052(5) Uani 1 1 d . . .
H11A H 0.3228 1.4895 -0.0595 0.078 Uiso 1 1 calc R . .
H11B H 0.3338 1.3553 -0.0552 0.078 Uiso 1 1 calc R . .
H11C H 0.2780 1.4066 -0.0505 0.078 Uiso 1 1 calc R . .
C117 C 0.3399(8) 1.4048(16) -0.1045(3) 0.072(6) Uani 1 1 d . . .
H11D H 0.3522 1.4842 -0.1027 0.108 Uiso 1 1 calc R . .
H11E H 0.3303 1.3901 -0.1218 0.108 Uiso 1 1 calc R . .
H11F H 0.3671 1.3514 -0.0992 0.108 Uiso 1 1 calc R . .
C118 C 0.2508(8) 1.4796(16) -0.0961(4) 0.070(6) Uani 1 1 d . . .
H11G H 0.2659 1.5567 -0.0951 0.105 Uiso 1 1 calc R . .
H11H H 0.2218 1.4749 -0.0851 0.105 Uiso 1 1 calc R . .
H11I H 0.2388 1.4645 -0.1131 0.105 Uiso 1 1 calc R . .
C119 C 0.4335(8) 0.845(2) -0.1291(6) 0.115(8) Uani 1 1 d U . .
C120 C 0.4604(8) 0.874(3) -0.1035(7) 0.171(13) Uani 1 1 d U . .
H12A H 0.4538 0.8123 -0.0918 0.256 Uiso 1 1 calc R . .
H12B H 0.4467 0.9468 -0.0972 0.256 Uiso 1 1 calc R . .
H12C H 0.4974 0.8817 -0.1057 0.256 Uiso 1 1 calc R . .
C121 C 0.4480(12) 0.936(4) -0.1486(8) 0.220(16) Uani 1 1 d U . .
H12D H 0.4354 1.0116 -0.1436 0.330 Uiso 1 1 calc R . .
H12E H 0.4324 0.9149 -0.1646 0.330 Uiso 1 1 calc R . .
H12F H 0.4853 0.9385 -0.1499 0.330 Uiso 1 1 calc R . .
C122 C 0.4497(9) 0.728(3) -0.1377(7) 0.168(14) Uani 1 1 d U . .
H12G H 0.4438 0.6708 -0.1247 0.251 Uiso 1 1 calc R . .
H12H H 0.4863 0.7288 -0.1415 0.251 Uiso 1 1 calc R . .
H12I H 0.4297 0.7065 -0.1526 0.251 Uiso 1 1 calc R . .
C123 C 0.1265(6) 0.8933(14) -0.0822(3) 0.037(4) Uani 1 1 d . . .
O4 O 0.0908(4) 0.9088(11) -0.07045(18) 0.050(3) Uani 1 1 d . . .
C124 C 0.1628(6) 0.7184(17) -0.1075(2) 0.048(5) Uani 1 1 d . . .
O5 O 0.1473(4) 0.6238(11) -0.11250(19) 0.049(3) Uani 1 1 d . . .
C125 C 0.1503(6) 0.9227(14) -0.1313(3) 0.040(4) Uani 1 1 d . . .
O6 O 0.1235(5) 0.9459(11) -0.14897(19) 0.057(3) Uani 1 1 d . . .
C126 C 0.2697(4) 0.5065(11) 0.0198(2) 0.017(3) Uani 1 1 d . . .
C127 C 0.2401(4) 0.4444(12) 0.0317(2) 0.021(3) Uani 1 1 d . . .
Ru2 Ru 0.19817(4) 0.33113(9) 0.051547(16) 0.0159(2) Uani 1 1 d . . .
C128 C 0.2691(5) 0.2651(13) 0.0723(3) 0.034(4) Uani 1 1 d . . .
H128 H 0.2995 0.3093 0.0742 0.041 Uiso 1 1 calc R . .
C129 C 0.2276(6) 0.2609(14) 0.0890(2) 0.038(4) Uani 1 1 d . . .
H129 H 0.2259 0.3028 0.1040 0.046 Uiso 1 1 calc R . .
C130 C 0.1903(5) 0.1860(11) 0.0798(2) 0.027(3) Uani 1 1 d . . .
H130 H 0.1589 0.1677 0.0873 0.033 Uiso 1 1 calc R . .
C131 C 0.2079(5) 0.1412(11) 0.0568(2) 0.024(3) Uani 1 1 d . . .
H131 H 0.1898 0.0879 0.0465 0.028 Uiso 1 1 calc R . .
C132 C 0.2558(5) 0.1885(13) 0.0518(2) 0.031(3) Uani 1 1 d . . .
H132 H 0.2759 0.1735 0.0378 0.037 Uiso 1 1 calc R . .
P3 P 0.15453(12) 0.4832(3) 0.06983(5) 0.0210(7) Uani 1 1 d . . .
C133 C 0.1956(5) 0.5368(13) 0.0960(2) 0.027(3) Uani 1 1 d . . .
C134 C 0.1775(6) 0.5708(12) 0.1195(2) 0.034(3) Uani 1 1 d . . .
H134 H 0.1420 0.5653 0.1227 0.040 Uiso 1 1 calc R . .
C135 C 0.2114(7) 0.6126(14) 0.1381(3) 0.045(4) Uani 1 1 d . . .
H135 H 0.1985 0.6343 0.1536 0.054 Uiso 1 1 calc R . .
C136 C 0.2636(7) 0.6223(14) 0.1339(3) 0.044(4) Uani 1 1 d . . .
H136 H 0.2861 0.6494 0.1467 0.053 Uiso 1 1 calc R . .
C137 C 0.2833(6) 0.5922(13) 0.1110(3) 0.038(4) Uani 1 1 d . . .
H137 H 0.3189 0.5992 0.1081 0.045 Uiso 1 1 calc R . .
C138 C 0.2493(5) 0.5511(11) 0.0919(2) 0.025(3) Uani 1 1 d . . .
H138 H 0.2625 0.5329 0.0762 0.030 Uiso 1 1 calc R . .
C139 C 0.1365(5) 0.6245(13) 0.0553(2) 0.029(3) Uani 1 1 d . . .
C140 C 0.1596(5) 0.6623(11) 0.0336(2) 0.025(3) Uani 1 1 d . . .
H140 H 0.1824 0.6130 0.0253 0.030 Uiso 1 1 calc R . .
C141 C 0.1490(5) 0.7720(13) 0.0244(3) 0.029(3) Uani 1 1 d . . .
H141 H 0.1634 0.7933 0.0092 0.035 Uiso 1 1 calc R . .
C142 C 0.1185(6) 0.8522(12) 0.0363(3) 0.039(4) Uani 1 1 d . . .
H142 H 0.1130 0.9273 0.0298 0.047 Uiso 1 1 calc R . .
C143 C 0.0962(5) 0.8149(13) 0.0586(3) 0.035(3) Uani 1 1 d . . .
H143 H 0.0748 0.8665 0.0672 0.042 Uiso 1 1 calc R . .
C144 C 0.1049(5) 0.7027(13) 0.0684(3) 0.032(3) Uani 1 1 d . . .
H144 H 0.0899 0.6802 0.0834 0.038 Uiso 1 1 calc R . .
C145 C 0.0937(5) 0.4408(13) 0.0845(2) 0.031(3) Uani 1 1 d . . .
C146 C 0.0447(5) 0.4657(15) 0.0735(2) 0.040(4) Uani 1 1 d . . .
H146 H 0.0426 0.5117 0.0590 0.048 Uiso 1 1 calc R . .
C147 C -0.0015(6) 0.4227(17) 0.0838(3) 0.053(5) Uani 1 1 d . . .
H147 H -0.0341 0.4422 0.0768 0.064 Uiso 1 1 calc R . .
C148 C 0.0024(7) 0.3519(18) 0.1043(3) 0.058(5) Uani 1 1 d . . .
H148 H -0.0281 0.3208 0.1107 0.070 Uiso 1 1 calc R . .
C149 C 0.0491(7) 0.3238(15) 0.1161(3) 0.053(5) Uani 1 1 d . . .
H149 H 0.0502 0.2778 0.1306 0.063 Uiso 1 1 calc R . .
C150 C 0.0946(6) 0.3663(13) 0.1057(3) 0.042(4) Uani 1 1 d . . .
H150 H 0.1267 0.3450 0.1130 0.051 Uiso 1 1 calc R . .
P4 P 0.14691(11) 0.3019(3) 0.01641(5) 0.0142(6) Uani 1 1 d . . .
C151 C 0.0834(4) 0.2293(11) 0.0201(2) 0.022(3) Uani 1 1 d . . .
C152 C 0.0681(5) 0.1907(11) 0.0433(2) 0.023(3) Uani 1 1 d . . .
H152 H 0.0901 0.2016 0.0573 0.027 Uiso 1 1 calc R . .
C153 C 0.0204(5) 0.1357(12) 0.0461(2) 0.026(3) Uani 1 1 d . . .
H153 H 0.0101 0.1117 0.0619 0.031 Uiso 1 1 calc R . .
C154 C -0.0121(5) 0.1164(13) 0.0253(3) 0.032(3) Uani 1 1 d . . .
H154 H -0.0441 0.0785 0.0270 0.038 Uiso 1 1 calc R . .
C155 C 0.0036(5) 0.1541(12) 0.0019(2) 0.028(3) Uani 1 1 d . . .
H155 H -0.0178 0.1400 -0.0122 0.034 Uiso 1 1 calc R . .
C156 C 0.0495(5) 0.2112(12) -0.0008(2) 0.025(3) Uani 1 1 d . . .
H156 H 0.0587 0.2386 -0.0166 0.030 Uiso 1 1 calc R . .
C157 C 0.1256(4) 0.4216(11) -0.0046(2) 0.022(3) Uani 1 1 d . . .
C158 C 0.0825(5) 0.4855(11) 0.0005(2) 0.025(3) Uani 1 1 d . . .
H158 H 0.0628 0.4645 0.0143 0.030 Uiso 1 1 calc R . .
C159 C 0.0666(5) 0.5804(12) -0.0139(3) 0.031(3) Uani 1 1 d . . .
H159 H 0.0360 0.6204 -0.0102 0.037 Uiso 1 1 calc R . .
C160 C 0.0962(5) 0.6153(12) -0.0336(2) 0.028(3) Uani 1 1 d . . .
H160 H 0.0858 0.6793 -0.0434 0.033 Uiso 1 1 calc R . .
C161 C 0.1407(5) 0.5566(12) -0.0389(2) 0.026(3) Uani 1 1 d . . .
H161 H 0.1612 0.5826 -0.0520 0.031 Uiso 1 1 calc R . .
C162 C 0.1567(5) 0.4577(12) -0.0250(2) 0.028(3) Uani 1 1 d . . .
H162 H 0.1867 0.4166 -0.0291 0.033 Uiso 1 1 calc R . .
C163 C 0.1815(5) 0.2002(12) -0.0041(2) 0.022(3) Uani 1 1 d . . .
C164 C 0.1623(5) 0.0919(11) -0.0119(2) 0.023(3) Uani 1 1 d . . .
H164 H 0.1278 0.0724 -0.0087 0.028 Uiso 1 1 calc R . .
C165 C 0.1930(6) 0.0125(13) -0.0243(2) 0.030(3) Uani 1 1 d . . .
H165 H 0.1789 -0.0595 -0.0292 0.036 Uiso 1 1 calc R . .
C166 C 0.2442(5) 0.0378(13) -0.0295(2) 0.032(3) Uani 1 1 d . . .
H166 H 0.2651 -0.0166 -0.0376 0.038 Uiso 1 1 calc R . .
C167 C 0.2638(5) 0.1469(12) -0.0223(2) 0.027(3) Uani 1 1 d . . .
H167 H 0.2981 0.1659 -0.0261 0.032 Uiso 1 1 calc R . .
C168 C 0.2343(5) 0.2277(12) -0.0098(2) 0.024(3) Uani 1 1 d . . .
H168 H 0.2486 0.2997 -0.0050 0.028 Uiso 1 1 calc R . .
C169 C 0.4580(10) 0.782(2) 0.1390(5) 0.096(8) Uani 1 1 d . . .
H169 H 0.4804 0.7790 0.1542 0.116 Uiso 1 1 calc R . .
Cl1 Cl 0.4153(5) 0.9068(12) 0.1396(3) 0.220(6) Uani 1 1 d . . .
Cl2 Cl 0.4940(7) 0.7901(13) 0.1135(3) 0.279(9) Uani 1 1 d . . .
Cl3 Cl 0.4205(6) 0.6566(12) 0.1365(3) 0.272(9) Uani 1 1 d . . .
C171 C 0.5216(14) 0.574(3) -0.0655(5) 0.140(13) Uani 1 1 d . . .
H171 H 0.5181 0.6384 -0.0535 0.168 Uiso 1 1 calc R . .
Cl4 Cl 0.5354(5) 0.4479(12) -0.0494(3) 0.222(6) Uani 1 1 d . . .
Cl5 Cl 0.4556(12) 0.533(2) -0.0779(5) 0.416(15) Uani 1 1 d . . .
Cl6 Cl 0.5642(12) 0.607(3) -0.0848(5) 0.52(2) Uani 1 1 d . . .
C172 C 0.0492(7) 0.2758(19) -0.1041(3) 0.067(6) Uani 1 1 d . . .
H172 H 0.0156 0.3090 -0.1100 0.081 Uiso 1 1 calc R . .
Cl7 Cl 0.09842(18) 0.3760(5) -0.10982(9) 0.0666(13) Uani 1 1 d . . .
Cl9 Cl 0.0610(3) 0.1444(6) -0.12099(12) 0.105(2) Uani 1 1 d . . .
Cl8 Cl 0.0462(3) 0.2452(8) -0.07183(11) 0.125(3) Uani 1 1 d . . .

loop_
_atom_site_aniso_label
_atom_site_aniso_U_11
_atom_site_aniso_U_22
_atom_site_aniso_U_33
_atom_site_aniso_U_23
_atom_site_aniso_U_13
_atom_site_aniso_U_12
Fe1 0.040(2) 0.064(3) 0.052(2) 0.001(2) -0.0019(17) 0.002(2)
C1 0.050(5) 0.076(7) 0.052(8) 0.004(5) -0.007(5) 0.010(6)
C2 0.038(7) 0.065(3) 0.042(8) 0.010(5) 0.007(6) 0.003(5)
C3 0.045(5) 0.068(8) 0.035(8) -0.002(7) 0.010(5) 0.002(5)
C4 0.052(7) 0.089(10) 0.038(5) -0.005(5) -0.003(5) 0.003(7)
C5 0.056(8) 0.097(10) 0.049(4) -0.003(5) -0.011(5) 0.016(8)
C6 0.051(6) 0.053(10) 0.087(10) -0.003(8) 0.014(6) -0.004(6)
C7 0.037(9) 0.062(5) 0.100(12) -0.012(6) 0.007(8) 0.003(6)
C8 0.041(9) 0.062(5) 0.080(11) -0.004(6) -0.005(8) 0.003(6)
C9 0.056(8) 0.060(10) 0.059(7) 0.007(7) -0.001(6) 0.005(7)
C10 0.057(10) 0.058(10) 0.063(4) 0.012(5) 0.010(5) -0.002(8)
C11 0.046(6) 0.065(17) 0.055(14) -0.002(12) -0.013(8) 0.004(8)
C12 0.048(7) 0.08(2) 0.053(15) 0.011(15) 0.005(12) -0.007(13)
Fe1' 0.041(3) 0.087(4) 0.045(3) -0.002(3) 0.001(2) 0.008(3)
C1' 0.028(5) 0.075(11) 0.041(10) 0.012(7) -0.005(5) 0.006(6)
C2' 0.028(8) 0.070(12) 0.041(5) 0.000(6) -0.009(5) 0.010(9)
C3' 0.030(7) 0.072(11) 0.060(9) 0.002(8) -0.012(8) 0.005(10)
C4' 0.026(9) 0.082(5) 0.077(14) 0.019(7) -0.009(10) 0.003(7)
C5' 0.024(9) 0.086(7) 0.062(13) 0.023(8) -0.003(8) 0.002(7)
C6' 0.064(9) 0.107(9) 0.043(11) -0.016(8) -0.004(8) 0.001(8)
C7' 0.067(12) 0.140(15) 0.037(5) -0.006(6) 0.004(6) 0.009(12)
C8' 0.056(9) 0.126(15) 0.047(10) 0.006(10) 0.014(7) 0.018(10)
C9' 0.047(7) 0.094(10) 0.048(12) -0.002(10) 0.012(8) 0.014(7)
C10' 0.051(11) 0.086(4) 0.047(10) -0.013(7) 0.004(9) 0.007(7)
C11' 0.031(5) 0.039(19) 0.036(16) 0.012(14) -0.012(7) 0.002(8)
C12' 0.036(8) 0.015(16) 0.014(12) 0.006(12) -0.009(11) -0.006(14)
C13 0.027(8) 0.14(2) 0.046(9) 0.040(11) -0.008(7) -0.037(11)
C14 0.048(10) 0.102(16) 0.037(8) 0.036(10) -0.013(7) -0.038(11)
C15 0.032(7) 0.037(9) 0.018(6) -0.007(6) 0.005(5) -0.013(7)
C16 0.034(8) 0.024(8) 0.030(7) -0.007(6) 0.005(6) 0.011(7)
C17 0.036(7) 0.028(8) 0.010(5) -0.010(5) 0.002(5) -0.008(7)
C18 0.036(8) 0.073(12) 0.020(6) 0.016(7) -0.010(6) -0.020(9)
C19 0.057(10) 0.024(8) 0.020(6) -0.003(6) 0.006(6) -0.001(8)
C20 0.065(11) 0.026(8) 0.028(7) 0.007(7) 0.019(7) -0.021(8)
Re1 0.0279(3) 0.0292(3) 0.0277(3) 0.0056(2) 0.0097(2) -0.0033(3)
N1 0.023(5) 0.029(7) 0.019(5) 0.002(4) 0.003(4) 0.004(5)
C21 0.026(7) 0.024(8) 0.020(6) 0.008(5) -0.001(5) -0.010(6)
C22 0.031(7) 0.027(8) 0.019(6) -0.002(5) 0.001(5) -0.003(6)
C23 0.028(7) 0.022(7) 0.018(6) 0.008(5) 0.010(5) 0.003(6)
C24 0.010(6) 0.024(7) 0.029(6) 0.011(5) 0.002(5) 0.004(5)
C25 0.029(7) 0.012(6) 0.021(6) 0.008(5) -0.004(5) -0.003(6)
C26 0.024(7) 0.028(8) 0.022(6) 0.002(5) 0.001(5) -0.004(6)
C27 0.025(7) 0.017(7) 0.024(6) 0.000(5) 0.003(5) -0.001(6)
C28 0.045(8) 0.025(8) 0.013(6) 0.000(5) -0.001(5) -0.003(7)
C29 0.043(9) 0.034(9) 0.028(7) -0.015(6) 0.006(6) -0.001(8)
C30 0.047(9) 0.037(9) 0.037(8) 0.001(7) 0.016(7) 0.001(8)
N2 0.036(6) 0.020(6) 0.029(6) 0.006(5) 0.013(5) 0.020(5)
C31 0.031(7) 0.028(8) 0.023(6) 0.002(6) 0.009(5) 0.005(7)
C32 0.030(7) 0.030(9) 0.041(8) -0.004(6) 0.022(6) -0.007(7)
C33 0.041(9) 0.050(11) 0.036(8) 0.014(7) 0.010(6) 0.013(8)
C34 0.044(9) 0.039(9) 0.025(7) 0.003(6) 0.012(6) -0.006(8)
C35 0.050(10) 0.044(10) 0.031(7) -0.004(7) -0.002(7) -0.002(8)
C36 0.075(13) 0.043(11) 0.063(11) -0.010(9) -0.003(9) -0.014(11)
C37 0.057(12) 0.098(18) 0.071(13) -0.001(12) -0.035(10) -0.003(12)
C38 0.080(14) 0.078(15) 0.070(12) -0.054(11) 0.017(10) -0.035(12)
O1 0.042(6) 0.058(8) 0.064(7) 0.027(6) 0.000(6) 0.000(6)
C39 0.036(8) 0.016(8) 0.067(10) 0.001(7) 0.013(8) -0.009(7)
O2 0.051(7) 0.039(7) 0.056(7) -0.008(5) 0.019(5) -0.014(6)
C40 0.045(9) 0.036(9) 0.028(7) 0.001(6) 0.016(6) -0.007(8)
O3 0.058(7) 0.042(7) 0.062(7) -0.015(6) 0.035(6) -0.012(6)
C41 0.028(8) 0.021(8) 0.053(9) 0.002(7) -0.005(7) -0.005(7)
C42 0.036(8) 0.024(8) 0.039(8) 0.002(6) -0.002(6) 0.020(7)
C43 0.022(7) 0.028(8) 0.032(7) -0.012(6) -0.001(5) 0.002(6)
Ru1 0.0283(6) 0.0280(6) 0.0146(4) 0.0022(4) 0.0015(4) -0.0006(5)
C44 0.049(9) 0.042(10) 0.012(6) 0.013(6) -0.013(6) 0.003(8)
C45 0.038(8) 0.046(9) 0.008(5) 0.007(6) -0.004(5) -0.003(7)
C46 0.043(8) 0.025(8) 0.025(6) 0.003(6) -0.001(6) -0.002(7)
C47 0.035(8) 0.020(8) 0.040(7) 0.013(6) -0.016(6) -0.002(7)
C48 0.045(9) 0.029(9) 0.029(7) -0.005(6) 0.002(6) 0.006(7)
P1 0.0268(17) 0.0253(19) 0.0171(14) -0.0012(13) 0.0044(12) -0.0011(16)
C49 0.024(7) 0.024(8) 0.028(6) -0.005(6) 0.003(5) 0.001(6)
C50 0.035(8) 0.036(9) 0.031(7) -0.009(6) 0.000(6) 0.002(7)
C51 0.058(10) 0.046(10) 0.028(7) -0.016(7) 0.001(7) 0.005(9)
C52 0.062(11) 0.062(12) 0.044(9) -0.028(9) -0.015(8) -0.020(10)
C53 0.043(9) 0.049(11) 0.051(9) -0.010(8) 0.008(7) -0.027(9)
C54 0.010(6) 0.016(7) 0.072(10) -0.008(7) 0.002(6) -0.010(6)
C55 0.034(8) 0.035(9) 0.020(6) -0.004(6) 0.005(5) -0.007(7)
C56 0.038(8) 0.037(9) 0.015(6) -0.012(6) 0.000(5) -0.004(7)
C57 0.047(9) 0.049(10) 0.027(7) -0.006(7) 0.013(6) -0.015(9)
C58 0.044(9) 0.067(13) 0.033(8) -0.022(8) 0.016(7) -0.013(10)
C59 0.032(8) 0.053(11) 0.032(7) -0.008(7) 0.004(6) 0.006(8)
C60 0.040(8) 0.024(8) 0.028(7) 0.001(6) 0.006(6) 0.011(7)
C61 0.025(7) 0.046(10) 0.026(6) -0.004(6) 0.000(5) 0.008(7)
C62 0.062(10) 0.029(9) 0.024(7) 0.001(6) -0.014(6) -0.010(8)
C63 0.077(12) 0.041(10) 0.033(8) 0.024(7) -0.002(8) -0.028(10)
C64 0.045(9) 0.058(12) 0.037(8) 0.015(8) -0.005(7) -0.002(9)
C65 0.031(8) 0.044(10) 0.045(8) 0.005(8) 0.002(6) -0.005(8)
C66 0.038(8) 0.028(8) 0.025(6) 0.005(6) 0.000(6) -0.005(7)
P2 0.0321(19) 0.025(2) 0.0176(15) 0.0009(13) 0.0024(13) 0.0000(16)
C67 0.050(9) 0.024(8) 0.010(5) -0.005(5) 0.001(5) -0.008(7)
C68 0.036(8) 0.045(10) 0.034(7) -0.007(7) 0.013(6) -0.002(8)
C69 0.044(9) 0.065(13) 0.034(8) -0.007(8) 0.005(7) -0.015(9)
C70 0.066(12) 0.048(11) 0.042(9) 0.003(8) 0.002(8) -0.032(10)
C71 0.082(14) 0.034(10) 0.040(9) 0.010(7) -0.008(8) -0.016(10)
C72 0.052(10) 0.040(10) 0.035(8) -0.004(7) -0.011(7) 0.001(8)
C73 0.038(8) 0.031(9) 0.021(6) -0.006(6) -0.002(5) 0.007(7)
C74 0.041(8) 0.031(9) 0.025(6) 0.005(6) -0.004(6) 0.000(7)
C75 0.054(10) 0.062(12) 0.021(7) 0.015(7) 0.001(6) 0.003(9)
C76 0.051(10) 0.063(12) 0.025(7) 0.005(7) -0.009(7) 0.027(10)
C77 0.035(8) 0.055(11) 0.042(8) 0.004(8) -0.007(7) 0.004(9)
C78 0.039(8) 0.035(9) 0.037(8) 0.006(7) -0.009(6) -0.007(8)
C79 0.041(8) 0.033(9) 0.020(6) -0.004(6) 0.005(6) 0.013(7)
C80 0.034(8) 0.039(9) 0.031(7) -0.010(6) 0.008(6) 0.011(7)
C81 0.041(10) 0.052(12) 0.074(12) -0.006(10) 0.003(8) 0.012(9)
C82 0.076(14) 0.059(13) 0.061(11) -0.009(10) 0.019(10) 0.029(12)
C83 0.067(12) 0.067(14) 0.045(9) -0.026(9) -0.017(8) 0.029(11)
C84 0.056(10) 0.058(12) 0.034(8) -0.007(8) 0.003(7) 0.023(10)
Fe2 0.0283(11) 0.0344(13) 0.0496(12) 0.0008(10) 0.0038(9) 0.0003(10)
C85 0.022(7) 0.030(8) 0.036(7) -0.005(6) 0.008(5) 0.003(6)
C86 0.029(7) 0.021(8) 0.051(8) 0.005(7) 0.004(6) 0.001(7)
C87 0.022(7) 0.033(9) 0.068(10) -0.009(8) -0.002(7) 0.000(7)
C88 0.041(9) 0.054(11) 0.030(7) 0.000(7) 0.012(6) -0.013(9)
C89 0.022(7) 0.081(14) 0.039(8) 0.031(8) 0.007(6) -0.013(9)
C90 0.040(10) 0.052(14) 0.116(17) -0.047(12) -0.015(11) 0.020(10)
C91 0.059(13) 0.085(17) 0.087(15) -0.024(13) 0.019(11) -0.007(13)
C92 0.048(10) 0.055(12) 0.050(9) 0.015(9) 0.014(7) 0.031(10)
C93 0.032(9) 0.044(11) 0.108(15) -0.031(11) 0.000(9) -0.014(9)
C94 0.065(13) 0.048(13) 0.101(15) -0.035(11) -0.042(11) 0.034(11)
C95 0.018(7) 0.029(8) 0.037(7) -0.001(6) 0.010(5) -0.010(6)
C96 0.029(8) 0.014(7) 0.048(8) 0.005(6) 0.005(6) -0.003(6)
C97 0.016(6) 0.019(7) 0.023(6) 0.004(5) 0.003(5) -0.005(6)
C98 0.027(7) 0.025(7) 0.015(5) 0.004(5) 0.003(5) -0.001(6)
C99 0.027(7) 0.010(6) 0.013(5) 0.005(4) -0.002(5) 0.005(5)
C100 0.017(6) 0.013(6) 0.019(5) 0.000(5) -0.002(4) -0.002(5)
C101 0.023(6) 0.017(6) 0.017(5) 0.005(5) 0.001(5) -0.011(6)
C102 0.023(6) 0.008(6) 0.020(6) 0.003(5) 0.001(5) 0.003(5)
C103 0.020(6) 0.017(7) 0.020(6) 0.008(5) -0.003(5) 0.000(6)
C104 0.031(7) 0.008(7) 0.042(8) -0.005(6) 0.004(6) -0.002(6)
Re2 0.0297(3) 0.0287(3) 0.0188(2) 0.0033(2) -0.00242(19) -0.0035(3)
N3 0.025(6) 0.037(7) 0.017(5) 0.012(5) -0.012(4) -0.001(6)
C105 0.030(7) 0.025(8) 0.026(6) 0.008(6) 0.004(5) 0.001(7)
C106 0.043(8) 0.023(8) 0.020(6) -0.007(5) -0.002(6) 0.008(7)
C107 0.042(8) 0.017(7) 0.013(5) 0.009(5) -0.005(5) 0.003(6)
C108 0.038(8) 0.021(7) 0.027(7) 0.004(6) -0.009(6) -0.004(7)
C109 0.039(8) 0.024(8) 0.008(5) 0.005(5) -0.010(5) -0.001(6)
C110 0.036(8) 0.024(8) 0.025(6) 0.011(6) -0.006(5) 0.003(7)
C111 0.030(8) 0.033(9) 0.066(10) -0.002(8) 0.000(7) -0.004(8)
C112 0.024(8) 0.039(10) 0.087(12) -0.012(9) 0.012(8) 0.000(8)
C113 0.044(9) 0.033(10) 0.055(9) -0.014(8) 0.005(7) 0.005(8)
C114 0.045(9) 0.022(8) 0.025(6) -0.009(6) 0.003(6) -0.004(7)
N4 0.032(6) 0.023(6) 0.014(5) 0.004(4) -0.007(4) -0.005(5)
C115 0.066(11) 0.043(10) 0.028(7) 0.014(7) 0.006(7) 0.002(9)
C116 0.091(14) 0.026(9) 0.039(8) 0.002(7) -0.003(8) -0.007(9)
C117 0.110(17) 0.038(11) 0.070(12) -0.016(9) 0.045(12) -0.027(12)
C118 0.096(16) 0.035(11) 0.077(13) 0.013(10) -0.015(11) 0.012(11)
C119 0.031(11) 0.092(17) 0.22(2) -0.061(15) 0.008(13) -0.006(12)
C120 0.033(12) 0.18(3) 0.30(3) -0.14(2) -0.044(17) 0.039(17)
C121 0.10(2) 0.23(3) 0.34(4) 0.01(3) 0.15(2) -0.02(3)
C122 0.055(15) 0.16(2) 0.29(4) -0.14(2) 0.03(2) 0.023(18)
C123 0.037(8) 0.039(10) 0.035(7) 0.013(7) -0.001(6) -0.004(8)
O4 0.032(6) 0.078(9) 0.041(6) 0.000(6) 0.022(5) -0.004(6)
C124 0.053(10) 0.073(13) 0.018(7) -0.003(7) 0.006(6) -0.026(10)
O5 0.059(7) 0.043(7) 0.047(6) -0.012(5) 0.002(5) -0.013(6)
C125 0.039(9) 0.038(9) 0.043(8) -0.002(7) -0.004(7) -0.002(8)
O6 0.075(8) 0.059(8) 0.036(6) 0.004(5) -0.024(6) 0.007(7)
C126 0.015(6) 0.015(6) 0.022(6) -0.003(5) -0.002(5) 0.003(5)
C127 0.010(6) 0.034(8) 0.020(6) 0.012(5) 0.004(4) 0.012(6)
Ru2 0.0142(5) 0.0172(5) 0.0161(4) 0.0055(4) -0.0001(3) -0.0022(4)
C128 0.020(7) 0.028(8) 0.054(9) 0.028(7) -0.018(6) 0.001(6)
C129 0.058(10) 0.033(9) 0.023(7) 0.006(6) -0.013(7) 0.005(8)
C130 0.024(7) 0.016(7) 0.042(7) 0.013(6) 0.011(6) 0.009(6)
C131 0.033(7) 0.008(6) 0.030(6) -0.003(5) -0.002(5) 0.001(6)
C132 0.021(7) 0.044(9) 0.028(7) 0.013(6) 0.011(5) 0.006(7)
P3 0.0201(16) 0.0234(19) 0.0197(15) -0.0004(13) 0.0037(12) -0.0060(15)
C133 0.026(7) 0.030(8) 0.024(6) 0.004(6) 0.003(5) -0.006(7)
C134 0.047(9) 0.027(8) 0.027(7) -0.002(6) 0.000(6) -0.014(7)
C135 0.065(11) 0.031(9) 0.039(8) -0.007(7) 0.007(7) -0.022(9)
C136 0.065(11) 0.034(9) 0.034(8) 0.000(7) -0.018(7) -0.024(9)
C137 0.036(8) 0.040(9) 0.036(8) 0.002(7) -0.012(6) -0.010(7)
C138 0.032(7) 0.019(7) 0.025(6) 0.001(5) -0.005(5) -0.005(6)
C139 0.022(7) 0.031(8) 0.033(7) -0.013(6) -0.007(5) -0.012(7)
C140 0.025(7) 0.015(7) 0.037(7) 0.003(6) 0.010(5) 0.005(6)
C141 0.019(7) 0.030(8) 0.038(7) 0.001(6) -0.003(5) -0.003(6)
C142 0.038(8) 0.009(7) 0.068(10) 0.002(7) -0.030(8) -0.005(7)
C143 0.033(8) 0.028(8) 0.043(8) -0.007(7) -0.017(6) 0.009(7)
C144 0.030(7) 0.031(9) 0.035(7) -0.006(6) -0.011(6) 0.011(7)
C145 0.024(7) 0.035(9) 0.033(7) -0.014(6) 0.016(5) -0.017(7)
C146 0.028(7) 0.065(11) 0.027(7) -0.027(7) 0.011(6) -0.005(8)
C147 0.034(9) 0.071(13) 0.055(10) -0.040(10) 0.014(7) -0.009(9)
C148 0.041(10) 0.080(15) 0.054(10) -0.041(11) 0.021(8) -0.022(10)
C149 0.082(13) 0.040(10) 0.038(8) -0.008(7) 0.040(9) -0.021(10)
C150 0.043(9) 0.021(8) 0.063(10) -0.023(7) 0.025(7) -0.018(8)
P4 0.0116(14) 0.0145(17) 0.0164(13) 0.0024(12) -0.0010(11) 0.0002(13)
C151 0.014(6) 0.019(7) 0.033(7) -0.004(5) 0.002(5) -0.005(6)
C152 0.019(6) 0.018(7) 0.031(6) 0.003(5) -0.003(5) 0.003(6)
C153 0.019(6) 0.023(7) 0.035(7) -0.004(6) 0.006(5) 0.006(6)
C154 0.016(6) 0.027(8) 0.053(8) -0.007(7) 0.001(6) -0.003(6)
C155 0.023(7) 0.023(8) 0.039(7) -0.007(6) -0.009(5) -0.002(6)
C156 0.021(7) 0.026(8) 0.027(6) -0.004(5) 0.000(5) 0.003(6)
C157 0.009(6) 0.022(7) 0.035(7) -0.002(6) 0.003(5) 0.006(5)
C158 0.033(7) 0.011(7) 0.030(7) -0.002(5) -0.003(5) -0.002(6)
C159 0.021(7) 0.022(8) 0.048(8) -0.004(6) -0.009(6) 0.011(6)
C160 0.032(7) 0.027(8) 0.024(6) 0.004(6) -0.008(5) 0.000(7)
C161 0.028(7) 0.022(8) 0.029(6) 0.004(6) -0.003(5) -0.012(6)
C162 0.028(7) 0.031(8) 0.024(6) -0.018(6) -0.001(5) 0.010(7)
C163 0.017(6) 0.032(8) 0.018(6) -0.004(5) -0.006(5) -0.001(6)
C164 0.022(6) 0.023(7) 0.025(6) 0.002(5) -0.001(5) 0.006(6)
C165 0.047(9) 0.031(8) 0.014(6) 0.000(5) 0.006(5) 0.003(7)
C166 0.043(8) 0.035(9) 0.017(6) 0.006(6) 0.001(5) 0.027(8)
C167 0.022(7) 0.025(8) 0.033(7) 0.002(6) 0.001(5) 0.001(6)
C168 0.025(7) 0.021(7) 0.025(6) 0.002(5) 0.003(5) 0.007(6)
C169 0.11(2) 0.084(19) 0.096(17) 0.018(14) -0.006(15) -0.026(17)
Cl1 0.172(10) 0.208(13) 0.281(15) 0.137(11) 0.029(10) 0.016(10)
Cl2 0.43(2) 0.221(15) 0.198(12) -0.029(11) 0.171(14) -0.063(16)
Cl3 0.265(14) 0.193(12) 0.347(18) 0.127(12) -0.200(14) -0.123(12)
C171 0.16(3) 0.17(3) 0.090(19) 0.06(2) -0.024(19) -0.01(3)
Cl4 0.226(13) 0.187(12) 0.252(14) 0.019(11) -0.028(11) 0.058(11)
Cl5 0.51(4) 0.39(3) 0.35(3) 0.04(2) -0.04(3) -0.13(3)
Cl6 0.64(4) 0.53(4) 0.39(3) -0.01(3) 0.37(3) -0.17(4)
C172 0.054(11) 0.076(15) 0.071(12) 0.029(11) 0.001(9) 0.015(11)
Cl7 0.056(3) 0.079(4) 0.064(3) 0.000(3) -0.001(2) 0.000(3)
Cl9 0.140(6) 0.070(4) 0.104(5) 0.012(4) -0.038(4) 0.008(4)
Cl8 0.104(5) 0.197(9) 0.076(4) 0.055(5) 0.040(3) 0.047(6)

loop_
_atom_type_symbol
_atom_type_description
_atom_type_scat_dispersion_real
_atom_type_scat_dispersion_imag
_atom_type_scat_source
C C 0.0033 0.0016 'International Tables Vol C Tables 4.2.6.8 and 6.1.1.4'
H H 0.0000 0.0000 'International Tables Vol C Tables 4.2.6.8 and 6.1.1.4'
N N 0.0061 0.0033 'International Tables Vol C Tables 4.2.6.8 and 6.1.1.4'
O O 0.0106 0.0060 'International Tables Vol C Tables 4.2.6.8 and 6.1.1.4'
P P 0.1023 0.0942 'International Tables Vol C Tables 4.2.6.8 and 6.1.1.4'
Fe Fe 0.3463 0.8444 'International Tables Vol C Tables 4.2.6.8 and 6.1.1.4'
Ru Ru -1.2594 0.8363 'International Tables Vol C Tables 4.2.6.8 and 6.1.1.4'
Re Re -1.0185 7.2310 'International Tables Vol C Tables 4.2.6.8 and 6.1.1.4'
Cl Cl 0.1484 0.1585 'International Tables Vol C Tables 4.2.6.8 and 6.1.1.4'

loop_
_geom_angle_atom_site_label_1
_geom_angle_atom_site_label_2
_geom_angle_atom_site_label_3
_geom_angle
C10 Fe1 C9 40.9(10)
C10 Fe1 C2 105.5(11)
C9 Fe1 C2 117.8(10)
C10 Fe1 C8 68.0(11)
C9 Fe1 C8 41.7(10)
C2 Fe1 C8 155.5(10)
C10 Fe1 C1 119.7(11)
C9 Fe1 C1 154.2(11)
C2 Fe1 C1 41.7(9)
C8 Fe1 C1 162.3(10)
C10 Fe1 C6 38.1(10)
C9 Fe1 C6 68.3(11)
C2 Fe1 C6 121.4(10)
C8 Fe1 C6 68.9(10)
C1 Fe1 C6 106.6(11)
C10 Fe1 C4 162.4(10)
C9 Fe1 C4 125.5(10)
C2 Fe1 C4 69.1(10)
C8 Fe1 C4 109.6(11)
C1 Fe1 C4 68.1(10)
C6 Fe1 C4 158.9(11)
C10 Fe1 C7 66.7(11)
C9 Fe1 C7 69.6(11)
C2 Fe1 C7 159.5(10)
C8 Fe1 C7 41.5(9)
C1 Fe1 C7 124.0(10)
C6 Fe1 C7 41.0(10)
C4 Fe1 C7 123.9(11)
C10 Fe1 C5 155.3(11)
C9 Fe1 C5 163.2(11)
C2 Fe1 C5 69.1(10)
C8 Fe1 C5 126.7(11)
C1 Fe1 C5 40.3(10)
C6 Fe1 C5 122.9(11)
C4 Fe1 C5 40.0(9)
C7 Fe1 C5 109.6(11)
C10 Fe1 C3 121.7(11)
C9 Fe1 C3 102.6(10)
C2 Fe1 C3 42.7(9)
C8 Fe1 C3 119.1(10)
C1 Fe1 C3 72.0(9)
C6 Fe1 C3 157.0(11)
C4 Fe1 C3 42.9(9)
C7 Fe1 C3 157.6(10)
C5 Fe1 C3 71.5(10)
C11 C1 C5 127(2)
C11 C1 C2 125(2)
C5 C1 C2 108(2)
C11 C1 Fe1 122.5(18)
C5 C1 Fe1 71.5(13)
C2 C1 Fe1 67.5(11)
C1 C2 C3 112(2)
C1 C2 Fe1 70.8(12)
C3 C2 Fe1 71.9(12)
C2 C3 C4 100(2)
C2 C3 Fe1 65.4(11)
C4 C3 Fe1 68.0(12)
C5 C4 C3 112(2)
C5 C4 Fe1 70.5(14)
C3 C4 Fe1 69.1(12)
C1 C5 C4 108(2)
C1 C5 Fe1 68.2(13)
C4 C5 Fe1 69.4(13)
C10 C6 C7 108(3)
C10 C6 Fe1 67.9(14)
C7 C6 Fe1 70.7(13)
C6 C7 C8 105(2)
C6 C7 Fe1 68.3(13)
C8 C7 Fe1 67.2(12)
C9 C8 C7 107(2)
C9 C8 Fe1 67.4(13)
C7 C8 Fe1 71.3(12)
C10 C9 C8 106(2)
C10 C9 Fe1 69.5(14)
C8 C9 Fe1 71.0(13)
C6 C10 C9 114(3)
C6 C10 Fe1 74.0(15)
C9 C10 Fe1 69.6(14)
C12 C11 C1 174(3)
C11 C12 C13 167(3)
C10' Fe1' C9' 40.8(11)
C10' Fe1' C8' 67.5(12)
C9' Fe1' C8' 42.1(11)
C10' Fe1' C2' 105.9(12)
C9' Fe1' C2' 116.3(12)
C8' Fe1' C2' 154.2(12)
C10' Fe1' C6' 38.4(11)
C9' Fe1' C6' 69.2(12)
C8' Fe1' C6' 69.2(12)
C2' Fe1' C6' 122.0(13)
C10' Fe1' C1' 121.3(13)
C9' Fe1' C1' 153.5(13)
C8' Fe1' C1' 163.6(12)
C2' Fe1' C1' 41.1(9)
C6' Fe1' C1' 108.3(13)
C10' Fe1' C7' 66.7(12)
C9' Fe1' C7' 70.7(12)
C8' Fe1' C7' 41.7(10)
C2' Fe1' C7' 160.6(12)
C6' Fe1' C7' 41.2(11)
C1' Fe1' C7' 125.8(12)
C10' Fe1' C4' 160.7(12)
C9' Fe1' C4' 123.4(13)
C8' Fe1' C4' 108.5(13)
C2' Fe1' C4' 69.0(11)
C6' Fe1' C4' 159.9(13)
C1' Fe1' C4' 67.9(11)
C7' Fe1' C4' 123.8(13)
C10' Fe1' C5' 157.0(12)
C9' Fe1' C5' 162.0(13)
C8' Fe1' C5' 126.8(13)
C2' Fe1' C5' 69.0(10)
C6' Fe1' C5' 124.1(12)
C1' Fe1' C5' 40.3(10)
C7' Fe1' C5' 110.3(13)
C4' Fe1' C5' 40.3(10)
C10' Fe1' C3' 121.3(12)
C9' Fe1' C3' 101.1(11)
C8' Fe1' C3' 118.3(12)
C2' Fe1' C3' 42.1(9)
C6' Fe1' C3' 156.9(13)
C1' Fe1' C3' 70.7(10)
C7' Fe1' C3' 157.2(13)
C4' Fe1' C3' 42.5(10)
C5' Fe1' C3' 70.9(11)
C11' C1' C5' 126(2)
C11' C1' C2' 125(3)
C5' C1' C2' 109(2)
C11' C1' Fe1' 130(2)
C5' C1' Fe1' 71.2(13)
C2' C1' Fe1' 68.5(11)
C1' C2' C3' 111(2)
C1' C2' Fe1' 70.4(12)
C3' C2' Fe1' 71.7(12)
C2' C3' C4' 102(2)
C2' C3' Fe1' 66.2(11)
C4' C3' Fe1' 68.2(13)
C5' C4' C3' 111(2)
C5' C4' Fe1' 69.9(15)
C3' C4' Fe1' 69.4(13)
C1' C5' C4' 108(2)
C1' C5' Fe1' 68.5(13)
C4' C5' Fe1' 69.8(14)
C10' C6' C7' 107(3)
C10' C6' Fe1' 67.7(15)
C7' C6' Fe1' 70.5(14)
C6' C7' C8' 105(3)
C6' C7' Fe1' 68.3(13)
C8' C7' Fe1' 67.2(13)
C9' C8' C7' 108(3)
C9' C8' Fe1' 67.3(14)
C7' C8' Fe1' 71.0(13)
C10' C9' C8' 104(3)
C10' C9' Fe1' 69.3(15)
C8' C9' Fe1' 70.6(14)
C6' C10' C9' 116(3)
C6' C10' Fe1' 73.9(16)
C9' C10' Fe1' 70.0(15)
C12' C11' C1' 177(3)
C11' C12' C13 166(4)
C18 C13 C14 121.0(14)
C18 C13 C12' 120.6(16)
C14 C13 C12' 112.5(19)
C18 C13 C12 113.1(19)
C14 C13 C12 120.8(16)
C12' C13 C12 48.4(17)
C15 C14 C13 119.0(14)
C14 C15 C16 118.5(13)
C14 C15 C19 123.6(13)
C16 C15 C19 117.8(12)
C15 C16 C17 123.0(13)
C18 C17 C16 117.2(12)
C18 C17 C42 122.6(12)
C16 C17 C42 120.2(12)
C13 C18 C17 121.3(14)
C20 C19 C15 177.9(15)
C19 C20 Re1 176.2(12)
C40 Re1 C41 87.3(6)
C40 Re1 C39 84.8(6)
C41 Re1 C39 91.4(6)
C40 Re1 C20 93.0(6)
C41 Re1 C20 93.5(6)
C39 Re1 C20 174.5(6)
C40 Re1 N1 101.1(5)
C41 Re1 N1 171.4(5)
C39 Re1 N1 91.4(5)
C20 Re1 N1 84.2(5)
C40 Re1 N2 172.6(5)
C41 Re1 N2 97.2(5)
C39 Re1 N2 100.9(5)
C20 Re1 N2 80.9(5)
N1 Re1 N2 74.3(4)
C21 N1 C25 115.7(10)
C21 N1 Re1 126.3(8)
C25 N1 Re1 118.0(8)
N1 C21 C22 124.5(12)
C21 C22 C23 120.6(12)
C24 C23 C22 115.4(11)
C24 C23 C31 123.6(12)
C22 C23 C31 121.0(11)
C25 C24 C23 122.6(12)
C24 C25 N1 121.1(11)
C24 C25 C26 124.6(12)
N1 C25 C26 114.3(11)
C27 C26 N2 119.5(12)
C27 C26 C25 125.1(11)
N2 C26 C25 115.4(11)
C28 C27 C26 123.7(12)
C27 C28 C29 115.1(12)
C27 C28 C35 121.9(12)
C29 C28 C35 123.0(12)
C30 C29 C28 120.7(13)
N2 C30 C29 123.4(13)
C30 N2 C26 117.4(12)
C30 N2 Re1 125.2(9)
C26 N2 Re1 115.8(8)
C23 C31 C32 112.0(11)
C23 C31 C33 108.0(10)
C32 C31 C33 110.0(11)
C23 C31 C34 109.7(11)
C32 C31 C34 109.6(11)
C33 C31 C34 107.3(11)
C38 C35 C28 113.7(14)
C38 C35 C37 109.8(15)
C28 C35 C37 107.1(14)
C38 C35 C36 108.0(15)
C28 C35 C36 109.5(12)
C37 C35 C36 108.6(15)
O1 C39 Re1 174.0(14)
O2 C40 Re1 179.1(15)
O3 C41 Re1 177.7(13)
C43 C42 C17 167.9(14)
C42 C43 Ru1 177.3(12)
C43 Ru1 C47 92.6(5)
C43 Ru1 C44 154.2(5)
C47 Ru1 C44 61.9(5)
C43 Ru1 C46 100.7(5)
C47 Ru1 C46 37.7(5)
C44 Ru1 C46 62.0(5)
C43 Ru1 C45 136.2(5)
C47 Ru1 C45 62.0(5)
C44 Ru1 C45 36.3(5)
C46 Ru1 C45 37.3(5)
C43 Ru1 C48 119.0(5)
C47 Ru1 C48 36.6(5)
C44 Ru1 C48 37.1(5)
C46 Ru1 C48 61.8(5)
C45 Ru1 C48 61.2(5)
C43 Ru1 P2 89.5(4)
C47 Ru1 P2 118.4(4)
C44 Ru1 P2 99.3(4)
C46 Ru1 P2 153.6(4)
C45 Ru1 P2 133.4(4)
C48 Ru1 P2 91.9(4)
C43 Ru1 P1 86.7(4)
C47 Ru1 P1 138.1(4)
C44 Ru1 P1 114.3(4)
C46 Ru1 P1 101.3(4)
C45 Ru1 P1 90.4(4)
C48 Ru1 P1 150.4(4)
P2 Ru1 P1 103.52(13)
C45 C44 C48 108.1(14)
C45 C44 Ru1 72.2(7)
C48 C44 Ru1 71.9(8)
C44 C45 C46 109.0(14)
C44 C45 Ru1 71.5(7)
C46 C45 Ru1 71.3(7)
C45 C46 C47 106.3(13)
C45 C46 Ru1 71.4(7)
C47 C46 Ru1 70.7(7)
C48 C47 C46 108.0(13)
C48 C47 Ru1 72.3(8)
C46 C47 Ru1 71.6(7)
C47 C48 C44 108.5(13)
C47 C48 Ru1 71.1(8)
C44 C48 Ru1 71.0(8)
C61 P1 C55 99.2(6)
C61 P1 C49 104.5(6)
C55 P1 C49 103.4(5)
C61 P1 Ru1 125.7(5)
C55 P1 Ru1 116.0(5)
C49 P1 Ru1 105.6(3)
C50 C49 C54 120.0
C50 C49 P1 119.8(4)
C54 C49 P1 120.2(4)
C49 C50 C51 120.0
C50 C51 C52 120.0
C53 C52 C51 120.0
C52 C53 C54 120.0
C53 C54 C49 120.0
C56 C55 C60 120.5(12)
C56 C55 P1 120.8(11)
C60 C55 P1 118.7(10)
C55 C56 C57 119.2(14)
C58 C57 C56 119.8(15)
C59 C58 C57 120.0(14)
C58 C59 C60 122.1(15)
C59 C60 C55 118.3(14)
C62 C61 C66 116.9(12)
C62 C61 P1 126.8(11)
C66 C61 P1 116.3(11)
C63 C62 C61 122.1(14)
C62 C63 C64 119.8(14)
C63 C64 C65 120.9(14)
C64 C65 C66 118.5(14)
C65 C66 C61 121.8(13)
C67 P2 C79 102.6(7)
C67 P2 C73 103.9(6)
C79 P2 C73 97.5(6)
C67 P2 Ru1 111.9(4)
C79 P2 Ru1 112.5(5)
C73 P2 Ru1 125.4(5)
C72 C67 C68 117.5(14)
C72 C67 P2 121.1(12)
C68 C67 P2 121.3(11)
C69 C68 C67 120.5(16)
C70 C69 C68 121.6(16)
C69 C70 C71 120.2(16)
C70 C71 C72 117.6(16)
C67 C72 C71 122.4(16)
C74 C73 C78 116.8(12)
C74 C73 P2 118.9(10)
C78 C73 P2 124.2(11)
C73 C74 C75 123.2(14)
C76 C75 C74 118.3(15)
C77 C76 C75 121.2(14)
C76 C77 C78 120.1(15)
C77 C78 C73 120.4(14)
C84 C79 C80 118.3(13)
C84 C79 P2 120.4(12)
C80 C79 P2 121.2(11)
C81 C80 C79 119.1(14)
C82 C81 C80 121.0(17)
C83 C82 C81 119.2(17)
C82 C83 C84 121.5(18)
C83 C84 C79 120.8(16)
C91 Fe2 C89 157.6(7)
C91 Fe2 C90 39.0(8)
C89 Fe2 C90 122.2(7)
C91 Fe2 C88 162.3(8)
C89 Fe2 C88 39.2(6)
C90 Fe2 C88 157.6(8)
C91 Fe2 C93 66.9(9)
C89 Fe2 C93 124.0(8)
C90 Fe2 C93 69.2(7)
C88 Fe2 C93 108.7(7)
C91 Fe2 C85 122.4(7)
C89 Fe2 C85 40.9(6)
C90 Fe2 C85 106.1(6)
C88 Fe2 C85 67.8(6)
C93 Fe2 C85 160.0(7)
C91 Fe2 C87 127.2(9)
C89 Fe2 C87 66.3(7)
C90 Fe2 C87 160.2(8)
C88 Fe2 C87 39.5(6)
C93 Fe2 C87 123.0(6)
C85 Fe2 C87 67.7(5)
C91 Fe2 C86 110.2(8)
C89 Fe2 C86 67.1(7)
C90 Fe2 C86 122.7(7)
C88 Fe2 C86 67.3(6)
C93 Fe2 C86 158.8(7)
C85 Fe2 C86 39.9(5)
C87 Fe2 C86 40.7(5)
C91 Fe2 C94 67.6(9)
C89 Fe2 C94 106.8(8)
C90 Fe2 C94 42.7(8)
C88 Fe2 C94 121.1(9)
C93 Fe2 C94 40.6(7)
C85 Fe2 C94 122.8(6)
C87 Fe2 C94 156.6(8)
C86 Fe2 C94 159.7(7)
C91 Fe2 C92 40.8(7)
C89 Fe2 C92 159.2(6)
C90 Fe2 C92 68.1(7)
C88 Fe2 C92 125.1(6)
C93 Fe2 C92 38.8(7)
C85 Fe2 C92 159.1(6)
C87 Fe2 C92 110.6(6)
C86 Fe2 C92 125.1(6)
C94 Fe2 C92 67.4(7)
C86 C85 C95 127.4(13)
C86 C85 C89 106.6(12)
C95 C85 C89 125.9(13)
C86 C85 Fe2 71.3(8)
C95 C85 Fe2 126.3(10)
C89 C85 Fe2 69.1(8)
C85 C86 C87 107.0(13)
C85 C86 Fe2 68.8(8)
C87 C86 Fe2 68.7(8)
C88 C87 C86 108.3(13)
C88 C87 Fe2 69.9(9)
C86 C87 Fe2 70.6(8)
C89 C88 C87 108.6(14)
C89 C88 Fe2 70.0(8)
C87 C88 Fe2 70.6(8)
C88 C89 C85 109.4(14)
C88 C89 Fe2 70.8(8)
C85 C89 Fe2 70.0(8)
C91 C90 C94 106.6(17)
C91 C90 Fe2 70.3(11)
C94 C90 Fe2 70.5(11)
C90 C91 C92 112(2)
C90 C91 Fe2 70.8(13)
C92 C91 Fe2 73.2(11)
C93 C92 C91 104.5(16)
C93 C92 Fe2 67.3(10)
C91 C92 Fe2 66.0(11)
C92 C93 C94 112.0(18)
C92 C93 Fe2 73.9(11)
C94 C93 Fe2 71.4(10)
C93 C94 C90 104.2(17)
C93 C94 Fe2 68.0(10)
C90 C94 Fe2 66.8(10)
C96 C95 C85 178.4(16)
C95 C96 C97 178.1(16)
C98 C97 C102 119.6(11)
C98 C97 C96 121.6(11)
C102 C97 C96 118.7(11)
C97 C98 C99 120.3(11)
C100 C99 C98 119.6(10)
C100 C99 C103 119.4(11)
C98 C99 C103 120.8(10)
C101 C100 C99 121.2(11)
C100 C101 C102 119.0(10)
C100 C101 C126 119.3(10)
C102 C101 C126 121.6(10)
C97 C102 C101 120.2(10)
C104 C103 C99 176.3(13)
C103 C104 Re2 174.3(11)
C124 Re2 C123 85.9(7)
C124 Re2 C125 88.5(7)
C123 Re2 C125 89.3(6)
C124 Re2 C104 89.3(6)
C123 Re2 C104 93.6(5)
C125 Re2 C104 176.3(6)
C124 Re2 N3 177.1(6)
C123 Re2 N3 96.2(5)
C125 Re2 N3 93.5(5)
C104 Re2 N3 88.6(4)
C124 Re2 N4 103.1(6)
C123 Re2 N4 168.5(5)
C125 Re2 N4 97.9(5)
C104 Re2 N4 79.7(4)
N3 Re2 N4 74.5(4)
C109 N3 C105 115.7(12)
C109 N3 Re2 117.5(9)
C105 N3 Re2 126.5(9)
C106 C105 N3 124.4(13)
C105 C106 C107 120.4(13)
C108 C107 C106 117.0(12)
C108 C107 C115 122.4(13)
C106 C107 C115 120.6(13)
C107 C108 C109 119.3(13)
N3 C109 C108 123.1(13)
N3 C109 C110 115.2(12)
C108 C109 C110 121.7(12)
C111 C110 N4 119.0(13)
C111 C110 C109 125.6(14)
N4 C110 C109 115.4(12)
C110 C111 C112 123.5(15)
C111 C112 C113 116.3(13)
C111 C112 C119 122.1(16)
C113 C112 C119 121.5(16)
C114 C113 C112 119.8(14)
N4 C114 C113 122.7(14)
C114 N4 C110 118.6(11)
C114 N4 Re2 124.1(9)
C110 N4 Re2 115.8(8)
C107 C115 C117 113.9(14)
C107 C115 C116 108.6(11)
C117 C115 C116 108.7(15)
C107 C115 C118 110.1(14)
C117 C115 C118 108.1(14)
C116 C115 C118 107.3(14)
C122 C119 C121 109(3)
C122 C119 C120 110(3)
C121 C119 C120 110(3)
C122 C119 C112 112(2)
C121 C119 C112 109(2)
C120 C119 C112 107(2)
O4 C123 Re2 178.0(14)
O5 C124 Re2 177.0(12)
O6 C125 Re2 173.3(14)
C127 C126 C101 169.2(12)
C126 C127 Ru2 173.8(10)
C127 Ru2 C131 130.0(5)
C127 Ru2 C132 96.4(5)
C131 Ru2 C132 36.4(5)
C127 Ru2 C128 92.2(5)
C131 Ru2 C128 61.1(5)
C132 Ru2 C128 37.7(5)
C127 Ru2 C130 152.6(5)
C131 Ru2 C130 37.1(4)
C132 Ru2 C130 61.5(4)
C128 Ru2 C130 60.5(5)
C127 Ru2 C129 121.6(5)
C131 Ru2 C129 60.4(5)
C132 Ru2 C129 61.5(5)
C128 Ru2 C129 36.4(5)
C130 Ru2 C129 35.2(5)
C127 Ru2 P4 88.1(3)
C131 Ru2 P4 91.2(3)
C132 Ru2 P4 105.7(4)
C128 Ru2 P4 143.1(4)
C130 Ru2 P4 112.4(4)
C129 Ru2 P4 147.5(4)
C127 Ru2 P3 90.6(4)
C131 Ru2 P3 138.3(3)
C132 Ru2 P3 153.1(4)
C128 Ru2 P3 116.4(4)
C130 Ru2 P3 102.7(3)
C129 Ru2 P3 92.8(4)
P4 Ru2 P3 100.46(11)
C129 C128 C132 107.0(12)
C129 C128 Ru2 72.8(7)
C132 C128 Ru2 69.8(7)
C130 C129 C128 109.2(13)
C130 C129 Ru2 72.0(7)
C128 C129 Ru2 70.8(7)
C129 C130 C131 107.5(12)
C129 C130 Ru2 72.8(8)
C131 C130 Ru2 69.5(7)
C132 C131 C130 109.4(12)
C132 C131 Ru2 71.8(8)
C130 C131 Ru2 73.5(7)
C131 C132 C128 106.9(11)
C131 C132 Ru2 71.8(8)
C128 C132 Ru2 72.5(8)
C145 P3 C133 104.1(6)
C145 P3 C139 101.7(7)
C133 P3 C139 99.2(6)
C145 P3 Ru2 114.3(5)
C133 P3 Ru2 107.4(5)
C139 P3 Ru2 127.2(4)
C134 C133 C138 116.9(12)
C134 C133 P3 125.2(10)
C138 C133 P3 117.9(9)
C135 C134 C133 121.2(14)
C136 C135 C134 120.7(14)
C135 C136 C137 120.5(13)
C136 C137 C138 119.3(14)
C137 C138 C133 121.4(12)
C140 C139 C144 118.8(14)
C140 C139 P3 120.9(10)
C144 C139 P3 119.5(10)
C141 C140 C139 120.0(13)
C142 C141 C140 123.7(13)
C141 C142 C143 116.2(13)
C144 C143 C142 121.9(14)
C143 C144 C139 119.3(14)
C146 C145 C150 116.8(13)
C146 C145 P3 122.3(11)
C150 C145 P3 120.3(11)
C145 C146 C147 121.5(16)
C148 C147 C146 118.3(16)
C147 C148 C149 123.5(16)
C148 C149 C150 117.6(16)
C149 C150 C145 122.1(16)
C163 P4 C157 104.3(5)
C163 P4 C151 102.8(6)
C157 P4 C151 98.7(6)
C163 P4 Ru2 107.7(4)
C157 P4 Ru2 123.0(4)
C151 P4 Ru2 118.0(4)
C152 C151 C156 118.4(11)
C152 C151 P4 121.0(9)
C156 C151 P4 120.6(9)
C151 C152 C153 120.9(11)
C154 C153 C152 120.0(12)
C153 C154 C155 119.0(12)
C156 C155 C154 121.2(12)
C155 C156 C151 120.3(12)
C158 C157 C162 118.0(12)
C158 C157 P4 120.6(9)
C162 C157 P4 121.1(9)
C157 C158 C159 122.7(13)
C160 C159 C158 119.5(12)
C161 C160 C159 120.0(12)
C160 C161 C162 121.4(12)
C161 C162 C157 118.3(11)
C164 C163 C168 117.4(12)
C164 C163 P4 124.6(9)
C168 C163 P4 117.5(9)
C165 C164 C163 121.7(12)
C164 C165 C166 121.1(14)
C165 C166 C167 118.1(13)
C168 C167 C166 122.2(12)
C167 C168 C163 119.4(13)
Cl2 C169 Cl3 107.9(17)
Cl2 C169 Cl1 108.6(15)
Cl3 C169 Cl1 108.7(15)
Cl6 C171 Cl4 113(3)
Cl6 C171 Cl5 118(2)
Cl4 C171 Cl5 98(2)
Cl7 C172 Cl8 110.6(12)
Cl7 C172 Cl9 109.4(10)
Cl8 C172 Cl9 109.8(11)

loop_
_geom_bond_atom_site_label_1
_geom_bond_atom_site_label_2
_geom_bond_distance
Fe1 C10 1.99(2)
Fe1 C9 1.99(2)
Fe1 C2 2.01(2)
Fe1 C8 2.04(2)
Fe1 C1 2.06(2)
Fe1 C6 2.07(2)
Fe1 C4 2.09(2)
Fe1 C7 2.10(2)
Fe1 C5 2.10(3)
Fe1 C3 2.10(2)
C1 C11 1.42(3)
C1 C5 1.43(4)
C1 C2 1.45(3)
C2 C3 1.50(3)
C3 C4 1.53(3)
C4 C5 1.43(3)
C6 C10 1.33(3)
C6 C7 1.46(4)
C7 C8 1.47(3)
C8 C9 1.44(4)
C9 C10 1.39(3)
C11 C12 1.21(3)
C12 C13 1.62(3)
Fe1' C10' 1.98(3)
Fe1' C9' 1.99(3)
Fe1' C8' 2.03(3)
Fe1' C2' 2.04(2)
Fe1' C6' 2.06(3)
Fe1' C1' 2.06(2)
Fe1' C7' 2.09(3)
Fe1' C4' 2.10(3)
Fe1' C5' 2.10(3)
Fe1' C3' 2.11(2)
C1' C11' 1.41(3)
C1' C5' 1.43(4)
C1' C2' 1.44(3)
C2' C3' 1.49(3)
C3' C4' 1.53(4)
C4' C5' 1.45(3)
C6' C10' 1.33(4)
C6' C7' 1.46(4)
C7' C8' 1.47(4)
C8' C9' 1.45(4)
C9' C10' 1.38(4)
C11' C12' 1.21(3)
C12' C13 1.45(3)
C13 C18 1.37(2)
C13 C14 1.40(2)
C14 C15 1.38(2)
C15 C16 1.384(18)
C15 C19 1.46(2)
C16 C17 1.391(18)
C17 C18 1.371(18)
C17 C42 1.431(19)
C19 C20 1.21(2)
C20 Re1 2.103(17)
Re1 C40 1.887(16)
Re1 C41 1.894(15)
Re1 C39 1.958(17)
Re1 N1 2.168(9)
Re1 N2 2.173(12)
N1 C21 1.338(16)
N1 C25 1.372(15)
C21 C22 1.354(17)
C22 C23 1.381(17)
C23 C24 1.371(17)
C23 C31 1.520(16)
C24 C25 1.368(16)
C25 C26 1.450(17)
C26 C27 1.383(17)
C26 N2 1.387(15)
C27 C28 1.376(17)
C28 C29 1.393(19)
C28 C35 1.51(2)
C29 C30 1.38(2)
C30 N2 1.341(18)
C31 C32 1.523(18)
C31 C33 1.55(2)
C31 C34 1.560(17)
C35 C38 1.50(2)
C35 C37 1.52(2)
C35 C36 1.54(2)
O1 C39 1.172(18)
O2 C40 1.184(17)
O3 C41 1.183(17)
C42 C43 1.229(19)
C43 Ru1 1.985(14)
Ru1 C47 2.222(13)
Ru1 C44 2.225(12)
Ru1 C46 2.234(13)
Ru1 C45 2.234(11)
Ru1 C48 2.237(14)
Ru1 P2 2.292(3)
Ru1 P1 2.294(4)
C44 C45 1.39(2)
C44 C48 1.42(2)
C45 C46 1.429(19)
C46 C47 1.44(2)
C47 C48 1.399(19)
P1 C61 1.827(13)
P1 C55 1.852(13)
P1 C49 1.855(7)
C49 C50 1.3900
C49 C54 1.3900
C50 C51 1.3900
C51 C52 1.3900
C52 C53 1.3900
C53 C54 1.3900
C55 C56 1.375(19)
C55 C60 1.400(19)
C56 C57 1.387(18)
C57 C58 1.38(2)
C58 C59 1.35(2)
C59 C60 1.357(18)
C61 C62 1.39(2)
C61 C66 1.405(18)
C62 C63 1.370(19)
C63 C64 1.37(2)
C64 C65 1.38(2)
C65 C66 1.385(18)
P2 C67 1.827(14)
P2 C79 1.833(14)
P2 C73 1.839(13)
C67 C72 1.38(2)
C67 C68 1.399(19)
C68 C69 1.38(2)
C69 C70 1.36(2)
C70 C71 1.40(2)
C71 C72 1.41(2)
C73 C74 1.353(19)
C73 C78 1.404(19)
C74 C75 1.386(17)
C75 C76 1.36(2)
C76 C77 1.35(2)
C77 C78 1.385(19)
C79 C84 1.39(2)
C79 C80 1.393(19)
C80 C81 1.39(2)
C81 C82 1.38(3)
C82 C83 1.34(3)
C83 C84 1.37(2)
Fe2 C91 2.03(2)
Fe2 C89 2.033(15)
Fe2 C90 2.037(18)
Fe2 C88 2.043(14)
Fe2 C93 2.043(17)
Fe2 C85 2.045(14)
Fe2 C87 2.052(15)
Fe2 C86 2.078(15)
Fe2 C94 2.088(18)
Fe2 C92 2.128(18)
C85 C86 1.406(19)
C85 C95 1.425(17)
C85 C89 1.426(19)
C86 C87 1.435(19)
C87 C88 1.38(2)
C88 C89 1.37(2)
C90 C91 1.36(3)
C90 C94 1.50(3)
C91 C92 1.45(2)
C92 C93 1.39(2)
C93 C94 1.44(2)
C95 C96 1.193(17)
C96 C97 1.436(17)
C97 C98 1.387(16)
C97 C102 1.402(15)
C98 C99 1.392(16)
C99 C100 1.391(15)
C99 C103 1.442(15)
C100 C101 1.382(16)
C101 C102 1.403(16)
C101 C126 1.440(16)
C103 C104 1.234(17)
C104 Re2 2.096(14)
Re2 C124 1.874(19)
Re2 C123 1.922(15)
Re2 C125 1.939(15)
Re2 N3 2.169(12)
Re2 N4 2.184(10)
N3 C109 1.354(16)
N3 C105 1.359(17)
C105 C106 1.331(19)
C106 C107 1.409(19)
C107 C108 1.376(18)
C107 C115 1.51(2)
C108 C109 1.399(18)
C109 C110 1.458(19)
C110 C111 1.363(19)
C110 N4 1.370(17)
C111 C112 1.37(2)
C112 C113 1.40(2)
C112 C119 1.56(2)
C113 C114 1.36(2)
C114 N4 1.353(17)
C115 C117 1.52(2)
C115 C116 1.53(2)
C115 C118 1.54(2)
C119 C122 1.48(3)
C119 C121 1.52(5)
C119 C120 1.54(4)
C123 O4 1.132(16)
C124 O5 1.175(19)
C125 O6 1.178(16)
C126 C127 1.223(16)
C127 Ru2 1.995(12)
Ru2 C131 2.192(12)
Ru2 C132 2.193(14)
Ru2 C128 2.228(12)
Ru2 C130 2.244(12)
Ru2 C129 2.255(12)
Ru2 P4 2.276(3)
Ru2 P3 2.289(4)
C128 C129 1.40(2)
C128 C132 1.43(2)
C129 C130 1.362(19)
C130 C131 1.410(17)
C131 C132 1.370(17)
P3 C145 1.821(12)
P3 C133 1.824(13)
P3 C139 1.836(15)
C133 C134 1.399(18)
C133 C138 1.405(17)
C134 C135 1.380(19)
C135 C136 1.36(2)
C136 C137 1.38(2)
C137 C138 1.396(17)
C139 C140 1.379(17)
C139 C144 1.396(18)
C140 C141 1.366(18)
C141 C142 1.36(2)
C142 C143 1.40(2)
C143 C144 1.39(2)
C145 C146 1.398(19)
C145 C150 1.41(2)
C146 C147 1.40(2)
C147 C148 1.36(3)
C148 C149 1.37(2)
C149 C150 1.39(2)
P4 C163 1.832(13)
P4 C157 1.833(13)
P4 C151 1.836(12)
C151 C152 1.373(17)
C151 C156 1.407(16)
C152 C153 1.383(17)
C153 C154 1.382(18)
C154 C155 1.383(19)
C155 C156 1.354(17)
C157 C158 1.354(17)
C157 C162 1.423(17)
C158 C159 1.378(18)
C159 C160 1.366(18)
C160 C161 1.356(18)
C161 C162 1.399(18)
C163 C164 1.386(18)
C163 C168 1.426(17)
C164 C165 1.375(17)
C165 C166 1.377(19)
C166 C167 1.387(19)
C167 C168 1.373(17)
C169 Cl2 1.66(3)
C169 Cl3 1.72(3)
C169 Cl1 1.80(3)
C171 Cl6 1.56(3)
C171 Cl4 1.70(3)
C171 Cl5 1.85(4)
C172 Cl7 1.73(2)
C172 Cl8 1.754(18)
C172 Cl9 1.77(2)

loop_
_geom_torsion_atom_site_label_1
_geom_torsion_atom_site_label_2
_geom_torsion_atom_site_label_3
_geom_torsion_atom_site_label_4
_geom_torsion
C10 Fe1 C1 C11 -38(3)
C9 Fe1 C1 C11 -73(3)
C2 Fe1 C1 C11 -118(3)
C8 Fe1 C1 C11 73(4)
C6 Fe1 C1 C11 1(2)
C4 Fe1 C1 C11 159(2)
C7 Fe1 C1 C11 42(3)
C5 Fe1 C1 C11 123(3)
C3 Fe1 C1 C11 -155(2)
C10 Fe1 C1 C5 -160.8(16)
C9 Fe1 C1 C5 164(2)
C2 Fe1 C1 C5 119.5(19)
C8 Fe1 C1 C5 -49(4)
C6 Fe1 C1 C5 -121.7(16)
C4 Fe1 C1 C5 36.7(14)
C7 Fe1 C1 C5 -80.3(17)
C3 Fe1 C1 C5 82.4(15)
C10 Fe1 C1 C2 79.7(16)
C9 Fe1 C1 C2 45(3)
C8 Fe1 C1 C2 -169(3)
C6 Fe1 C1 C2 118.9(14)
C4 Fe1 C1 C2 -82.7(14)
C7 Fe1 C1 C2 160.3(14)
C5 Fe1 C1 C2 -119.5(19)
C3 Fe1 C1 C2 -37.1(13)
C11 C1 C2 C3 175(3)
C5 C1 C2 C3 0.0(14)
Fe1 C1 C2 C3 60.2(11)
C11 C1 C2 Fe1 115(2)
C5 C1 C2 Fe1 -60.3(14)
C10 Fe1 C2 C1 -117.5(14)
C9 Fe1 C2 C1 -159.8(14)
C8 Fe1 C2 C1 172(2)
C6 Fe1 C2 C1 -79.5(16)
C4 Fe1 C2 C1 80.1(14)
C7 Fe1 C2 C1 -53(3)
C5 Fe1 C2 C1 37.1(13)
C3 Fe1 C2 C1 122.2(18)
C10 Fe1 C2 C3 120.3(14)
C9 Fe1 C2 C3 78.0(15)
C8 Fe1 C2 C3 50(3)
C1 Fe1 C2 C3 -122.2(18)
C6 Fe1 C2 C3 158.3(14)
C4 Fe1 C2 C3 -42.1(12)
C7 Fe1 C2 C3 -175(3)
C5 Fe1 C2 C3 -85.1(14)
C1 C2 C3 C4 0.4(13)
Fe1 C2 C3 C4 60.0(12)
C1 C2 C3 Fe1 -59.6(11)
C10 Fe1 C3 C2 -78.1(16)
C9 Fe1 C3 C2 -117.5(14)
C8 Fe1 C3 C2 -158.8(13)
C1 Fe1 C3 C2 36.3(13)
C6 Fe1 C3 C2 -54(3)
C4 Fe1 C3 C2 113.1(18)
C7 Fe1 C3 C2 176(3)
C5 Fe1 C3 C2 78.8(14)
C10 Fe1 C3 C4 168.8(14)
C9 Fe1 C3 C4 129.3(14)
C2 Fe1 C3 C4 -113.1(18)
C8 Fe1 C3 C4 88.1(16)
C1 Fe1 C3 C4 -76.9(14)
C6 Fe1 C3 C4 -167(3)
C7 Fe1 C3 C4 63(3)
C5 Fe1 C3 C4 -34.3(14)
C2 C3 C4 C5 -1(2)
Fe1 C3 C4 C5 57.5(17)
C2 C3 C4 Fe1 -58.1(10)
C10 Fe1 C4 C5 -157(4)
C9 Fe1 C4 C5 168.2(17)
C2 Fe1 C4 C5 -81.9(16)
C8 Fe1 C4 C5 124.2(17)
C1 Fe1 C4 C5 -37.0(15)
C6 Fe1 C4 C5 42(4)
C7 Fe1 C4 C5 80.2(19)
C3 Fe1 C4 C5 -124(2)
C10 Fe1 C4 C3 -33(4)
C9 Fe1 C4 C3 -68.1(17)
C2 Fe1 C4 C3 41.9(13)
C8 Fe1 C4 C3 -112.0(14)
C1 Fe1 C4 C3 86.8(14)
C6 Fe1 C4 C3 166(3)
C7 Fe1 C4 C3 -156.0(14)
C5 Fe1 C4 C3 124(2)
C11 C1 C5 C4 -175(3)
C2 C1 C5 C4 0(2)
Fe1 C1 C5 C4 -58.1(16)
C11 C1 C5 Fe1 -117(3)
C2 C1 C5 Fe1 57.7(11)
C3 C4 C5 C1 1(3)
Fe1 C4 C5 C1 57.4(15)
C3 C4 C5 Fe1 -56.7(15)
C10 Fe1 C5 C1 43(3)
C9 Fe1 C5 C1 -156(4)
C2 Fe1 C5 C1 -38.3(13)
C8 Fe1 C5 C1 163.3(14)
C6 Fe1 C5 C1 76.3(18)
C4 Fe1 C5 C1 -120(2)
C7 Fe1 C5 C1 119.9(15)
C3 Fe1 C5 C1 -83.8(15)
C10 Fe1 C5 C4 164(3)
C9 Fe1 C5 C4 -35(5)
C2 Fe1 C5 C4 82.1(16)
C8 Fe1 C5 C4 -76.3(19)
C1 Fe1 C5 C4 120(2)
C6 Fe1 C5 C4 -163.3(16)
C7 Fe1 C5 C4 -119.7(16)
C3 Fe1 C5 C4 36.7(15)
C9 Fe1 C6 C10 35.9(17)
C2 Fe1 C6 C10 -74.3(19)
C8 Fe1 C6 C10 80.8(18)
C1 Fe1 C6 C10 -117.3(17)
C4 Fe1 C6 C10 171(3)
C7 Fe1 C6 C10 119(2)
C5 Fe1 C6 C10 -158.3(17)
C3 Fe1 C6 C10 -34(3)
C10 Fe1 C6 C7 -119(2)
C9 Fe1 C6 C7 -83.5(16)
C2 Fe1 C6 C7 166.3(14)
C8 Fe1 C6 C7 -38.6(14)
C1 Fe1 C6 C7 123.3(15)
C4 Fe1 C6 C7 51(4)
C5 Fe1 C6 C7 82.3(17)
C3 Fe1 C6 C7 -154(2)
C10 C6 C7 C8 -0.7(15)
Fe1 C6 C7 C8 57.3(10)
C10 C6 C7 Fe1 -58.0(14)
C10 Fe1 C7 C6 35.8(15)
C9 Fe1 C7 C6 80.0(16)
C2 Fe1 C7 C6 -35(4)
C8 Fe1 C7 C6 118(2)
C1 Fe1 C7 C6 -75.3(18)
C4 Fe1 C7 C6 -160.2(15)
C5 Fe1 C7 C6 -117.9(15)
C3 Fe1 C7 C6 153(3)
C10 Fe1 C7 C8 -82.6(16)
C9 Fe1 C7 C8 -38.4(15)
C2 Fe1 C7 C8 -154(3)
C1 Fe1 C7 C8 166.3(15)
C6 Fe1 C7 C8 -118(2)
C4 Fe1 C7 C8 81.4(17)
C5 Fe1 C7 C8 123.7(15)
C3 Fe1 C7 C8 35(3)
C6 C7 C8 C9 0.0(14)
Fe1 C7 C8 C9 57.9(13)
C6 C7 C8 Fe1 -58.0(11)
C10 Fe1 C8 C9 -39.5(15)
C2 Fe1 C8 C9 39(3)
C1 Fe1 C8 C9 -159(3)
C6 Fe1 C8 C9 -80.6(17)
C4 Fe1 C8 C9 121.8(16)
C7 Fe1 C8 C9 -119(2)
C5 Fe1 C8 C9 163.4(16)
C3 Fe1 C8 C9 75.5(17)
C10 Fe1 C8 C7 79.3(16)
C9 Fe1 C8 C7 119(2)
C2 Fe1 C8 C7 158(2)
C1 Fe1 C8 C7 -40(4)
C6 Fe1 C8 C7 38.2(15)
C4 Fe1 C8 C7 -119.4(15)
C5 Fe1 C8 C7 -77.8(18)
C3 Fe1 C8 C7 -165.7(14)
C7 C8 C9 C10 1(2)
Fe1 C8 C9 C10 61.2(14)
C7 C8 C9 Fe1 -60.4(12)
C2 Fe1 C9 C10 81.5(18)
C8 Fe1 C9 C10 -116(2)
C1 Fe1 C9 C10 50(3)
C6 Fe1 C9 C10 -33.5(16)
C4 Fe1 C9 C10 164.7(16)
C7 Fe1 C9 C10 -77.5(17)
C5 Fe1 C9 C10 -168(4)
C3 Fe1 C9 C10 124.4(16)
C10 Fe1 C9 C8 116(2)
C2 Fe1 C9 C8 -162.7(14)
C1 Fe1 C9 C8 165(2)
C6 Fe1 C9 C8 82.2(16)
C4 Fe1 C9 C8 -79.5(18)
C7 Fe1 C9 C8 38.2(14)
C5 Fe1 C9 C8 -52(4)
C3 Fe1 C9 C8 -119.9(15)
C7 C6 C10 C9 1(2)
Fe1 C6 C10 C9 -58.4(16)
C7 C6 C10 Fe1 59.7(13)
C8 C9 C10 C6 -1(3)
Fe1 C9 C10 C6 60.9(17)
C8 C9 C10 Fe1 -62.2(14)
C9 Fe1 C10 C6 -124(2)
C2 Fe1 C10 C6 121.5(17)
C8 Fe1 C10 C6 -83.5(18)
C1 Fe1 C10 C6 78.7(19)
C4 Fe1 C10 C6 -169(3)
C7 Fe1 C10 C6 -38.4(16)
C5 Fe1 C10 C6 48(3)
C3 Fe1 C10 C6 165.0(16)
C2 Fe1 C10 C9 -114.8(16)
C8 Fe1 C10 C9 40.2(16)
C1 Fe1 C10 C9 -157.6(16)
C6 Fe1 C10 C9 124(2)
C4 Fe1 C10 C9 -45(4)
C7 Fe1 C10 C9 85.3(17)
C5 Fe1 C10 C9 172(3)
C3 Fe1 C10 C9 -71.3(18)
C5 C1 C11 C12 18(30)
C2 C1 C11 C12 -156(28)
Fe1 C1 C11 C12 -73(29)
C1 C11 C12 C13 167(21)
C10' Fe1' C1' C11' -40(3)
C9' Fe1' C1' C11' -80(4)
C8' Fe1' C1' C11' 79(5)
C2' Fe1' C1' C11' -118(3)
C6' Fe1' C1' C11' 0(3)
C7' Fe1' C1' C11' 43(3)
C4' Fe1' C1' C11' 159(3)
C5' Fe1' C1' C11' 122(3)
C3' Fe1' C1' C11' -155(3)
C10' Fe1' C1' C5' -161.6(17)
C9' Fe1' C1' C5' 159(3)
C8' Fe1' C1' C5' -43(5)
C2' Fe1' C1' C5' 120(2)
C6' Fe1' C1' C5' -121.5(18)
C7' Fe1' C1' C5' -79(2)
C4' Fe1' C1' C5' 37.4(15)
C3' Fe1' C1' C5' 82.9(16)
C10' Fe1' C1' C2' 78.0(18)
C9' Fe1' C1' C2' 38(3)
C8' Fe1' C1' C2' -164(4)
C6' Fe1' C1' C2' 118.1(17)
C7' Fe1' C1' C2' 160.4(17)
C4' Fe1' C1' C2' -83.0(15)
C5' Fe1' C1' C2' -120(2)
C3' Fe1' C1' C2' -37.5(14)
C11' C1' C2' C3' -176(3)
C5' C1' C2' C3' 0.7(15)
Fe1' C1' C2' C3' 60.5(11)
C11' C1' C2' Fe1' 124(3)
C5' C1' C2' Fe1' -59.8(14)
C10' Fe1' C2' C1' -119.6(17)
C9' Fe1' C2' C1' -162.1(17)
C8' Fe1' C2' C1' 169(3)
C6' Fe1' C2' C1' -81.2(19)
C7' Fe1' C2' C1' -55(4)
C4' Fe1' C2' C1' 80.0(16)
C5' Fe1' C2' C1' 36.7(14)
C3' Fe1' C2' C1' 121(2)
C10' Fe1' C2' C3' 119.3(16)
C9' Fe1' C2' C3' 76.9(17)
C8' Fe1' C2' C3' 48(3)
C6' Fe1' C2' C3' 157.8(17)
C1' Fe1' C2' C3' -121(2)
C7' Fe1' C2' C3' -176(3)
C4' Fe1' C2' C3' -41.1(14)
C5' Fe1' C2' C3' -84.4(15)
C1' C2' C3' C4' -0.2(14)
Fe1' C2' C3' C4' 59.5(13)
C1' C2' C3' Fe1' -59.7(11)
C10' Fe1' C3' C2' -78.8(18)
C9' Fe1' C3' C2' -117.2(16)
C8' Fe1' C3' C2' -158.3(16)
C6' Fe1' C3' C2' -55(4)
C1' Fe1' C3' C2' 36.7(13)
C7' Fe1' C3' C2' 177(3)
C4' Fe1' C3' C2' 114.7(19)
C5' Fe1' C3' C2' 79.5(15)
C10' Fe1' C3' C4' 166.4(16)
C9' Fe1' C3' C4' 128.1(16)
C8' Fe1' C3' C4' 86.9(18)
C2' Fe1' C3' C4' -114.7(19)
C6' Fe1' C3' C4' -169(3)
C1' Fe1' C3' C4' -78.0(16)
C7' Fe1' C3' C4' 62(3)
C5' Fe1' C3' C4' -35.2(14)
C2' C3' C4' C5' 0(2)
Fe1' C3' C4' C5' 57.7(17)
C2' C3' C4' Fe1' -58.1(11)
C10' Fe1' C4' C5' -160(4)
C9' Fe1' C4' C5' 169.7(18)
C8' Fe1' C4' C5' 125.5(18)
C2' Fe1' C4' C5' -81.8(17)
C6' Fe1' C4' C5' 45(4)
C1' Fe1' C4' C5' -37.5(16)
C7' Fe1' C4' C5' 82(2)
C3' Fe1' C4' C5' -123(2)
C10' Fe1' C4' C3' -37(4)
C9' Fe1' C4' C3' -67.7(18)
C8' Fe1' C4' C3' -112.0(16)
C2' Fe1' C4' C3' 40.7(13)
C6' Fe1' C4' C3' 168(4)
C1' Fe1' C4' C3' 85.1(15)
C7' Fe1' C4' C3' -155.7(16)
C5' Fe1' C4' C3' 123(2)
C11' C1' C5' C4' 175(3)
C2' C1' C5' C4' -1(2)
Fe1' C1' C5' C4' -59.0(16)
C11' C1' C5' Fe1' -126(3)
C2' C1' C5' Fe1' 58.1(12)
C3' C4' C5' C1' 1(3)
Fe1' C4' C5' C1' 58.2(16)
C3' C4' C5' Fe1' -57.4(16)
C10' Fe1' C5' C1' 44(4)
C9' Fe1' C5' C1' -148(4)
C8' Fe1' C5' C1' 166.1(17)
C2' Fe1' C5' C1' -37.4(14)
C6' Fe1' C5' C1' 78(2)
C7' Fe1' C5' C1' 121.9(17)
C4' Fe1' C5' C1' -119(2)
C3' Fe1' C5' C1' -82.4(16)
C10' Fe1' C5' C4' 163(3)
C9' Fe1' C5' C4' -29(5)
C8' Fe1' C5' C4' -75(2)
C2' Fe1' C5' C4' 82.0(17)
C6' Fe1' C5' C4' -162.8(19)
C1' Fe1' C5' C4' 119(2)
C7' Fe1' C5' C4' -118.7(18)
C3' Fe1' C5' C4' 37.0(16)
C9' Fe1' C6' C10' 34.4(18)
C8' Fe1' C6' C10' 80(2)
C2' Fe1' C6' C10' -74(2)
C1' Fe1' C6' C10' -117.6(19)
C7' Fe1' C6' C10' 118(2)
C4' Fe1' C6' C10' 167(3)
C5' Fe1' C6' C10' -159.4(19)
C3' Fe1' C6' C10' -34(4)
C10' Fe1' C6' C7' -118(2)
C9' Fe1' C6' C7' -84.1(17)
C8' Fe1' C6' C7' -38.9(15)
C2' Fe1' C6' C7' 167.1(16)
C1' Fe1' C6' C7' 123.9(17)
C4' Fe1' C6' C7' 48(4)
C5' Fe1' C6' C7' 82.2(19)
C3' Fe1' C6' C7' -153(3)
C10' C6' C7' C8' -0.8(15)
Fe1' C6' C7' C8' 57.4(11)
C10' C6' C7' Fe1' -58.2(14)
C10' Fe1' C7' C6' 36.5(16)
C9' Fe1' C7' C6' 80.2(18)
C8' Fe1' C7' C6' 118(2)
C2' Fe1' C7' C6' -35(4)
C1' Fe1' C7' C6' -76(2)
C4' Fe1' C7' C6' -162.0(18)
C5' Fe1' C7' C6' -118.9(17)
C3' Fe1' C7' C6' 152(3)
C10' Fe1' C7' C8' -81.7(18)
C9' Fe1' C7' C8' -38.0(16)
C2' Fe1' C7' C8' -153(3)
C6' Fe1' C7' C8' -118(2)
C1' Fe1' C7' C8' 165.6(18)
C4' Fe1' C7' C8' 80(2)
C5' Fe1' C7' C8' 122.9(17)
C3' Fe1' C7' C8' 34(4)
C6' C7' C8' C9' -0.9(15)
Fe1' C7' C8' C9' 57.2(14)
C6' C7' C8' Fe1' -58.1(11)
C10' Fe1' C8' C9' -40.2(16)
C2' Fe1' C8' C9' 40(4)
C6' Fe1' C8' C9' -81.6(19)
C1' Fe1' C8' C9' -166(4)
C7' Fe1' C8' C9' -120(2)
C4' Fe1' C8' C9' 119.7(18)
C5' Fe1' C8' C9' 160.8(18)
C3' Fe1' C8' C9' 74.3(19)
C10' Fe1' C8' C7' 79.8(17)
C9' Fe1' C8' C7' 120(2)
C2' Fe1' C8' C7' 160(3)
C6' Fe1' C8' C7' 38.4(16)
C1' Fe1' C8' C7' -46(5)
C4' Fe1' C8' C7' -120.4(18)
C5' Fe1' C8' C7' -79(2)
C3' Fe1' C8' C7' -165.7(17)
C7' C8' C9' C10' 2(2)
Fe1' C8' C9' C10' 61.7(15)
C7' C8' C9' Fe1' -59.5(13)
C8' Fe1' C9' C10' -114(2)
C2' Fe1' C9' C10' 84(2)
C6' Fe1' C9' C10' -32.5(17)
C1' Fe1' C9' C10' 57(3)
C7' Fe1' C9' C10' -76.5(18)
C4' Fe1' C9' C10' 165.2(18)
C5' Fe1' C9' C10' -173(4)
C3' Fe1' C9' C10' 125.6(18)
C10' Fe1' C9' C8' 114(2)
C2' Fe1' C9' C8' -162.0(17)
C6' Fe1' C9' C8' 81.6(18)
C1' Fe1' C9' C8' 171(3)
C7' Fe1' C9' C8' 37.7(16)
C4' Fe1' C9' C8' -81(2)
C5' Fe1' C9' C8' -59(5)
C3' Fe1' C9' C8' -120.3(18)
C7' C6' C10' C9' 2(3)
Fe1' C6' C10' C9' -57.6(18)
C7' C6' C10' Fe1' 60.0(13)
C8' C9' C10' C6' -3(3)
Fe1' C9' C10' C6' 59.7(19)
C8' C9' C10' Fe1' -62.6(15)
C9' Fe1' C10' C6' -126(3)
C8' Fe1' C10' C6' -85(2)
C2' Fe1' C10' C6' 122(2)
C1' Fe1' C10' C6' 80(2)
C7' Fe1' C10' C6' -39.1(18)
C4' Fe1' C10' C6' -166(4)
C5' Fe1' C10' C6' 48(4)
C3' Fe1' C10' C6' 165.1(19)
C8' Fe1' C10' C9' 41.5(17)
C2' Fe1' C10' C9' -112.1(18)
C6' Fe1' C10' C9' 126(3)
C1' Fe1' C10' C9' -154.1(17)
C7' Fe1' C10' C9' 87.0(19)
C4' Fe1' C10' C9' -40(5)
C5' Fe1' C10' C9' 174(3)
C3' Fe1' C10' C9' -69(2)
C5' C1' C11' C12' 33(83)
C2' C1' C11' C12' -152(81)
Fe1' C1' C11' C12' -62(82)
C1' C11' C12' C13 80(83)
C11' C12' C13 C18 81(12)
C11' C12' C13 C14 -126(11)
C11' C12' C13 C12 -14(11)
C11 C12 C13 C18 -88(14)
C11 C12 C13 C14 117(13)
C11 C12 C13 C12' 23(13)
C18 C13 C14 C15 1(3)
C12' C13 C14 C15 -152(2)
C12 C13 C14 C15 154(2)
C13 C14 C15 C16 -2(3)
C13 C14 C15 C19 178.9(17)
C14 C15 C16 C17 1(2)
C19 C15 C16 C17 -179.1(12)
C15 C16 C17 C18 0(2)
C15 C16 C17 C42 -179.7(13)
C14 C13 C18 C17 0(3)
C12' C13 C18 C17 151(2)
C12 C13 C18 C17 -155.0(18)
C16 C17 C18 C13 0(2)
C42 C17 C18 C13 178.9(17)
C14 C15 C19 C20 -142(45)
C16 C15 C19 C20 38(46)
C15 C19 C20 Re1 168(32)
C19 C20 Re1 C40 109(21)
C19 C20 Re1 C41 -164(21)
C19 C20 Re1 C39 43(24)
C19 C20 Re1 N1 8(21)
C19 C20 Re1 N2 -67(21)
C40 Re1 N1 C21 14.0(11)
C41 Re1 N1 C21 -180(100)
C39 Re1 N1 C21 -71.0(11)
C20 Re1 N1 C21 105.9(11)
N2 Re1 N1 C21 -171.9(11)
C40 Re1 N1 C25 -167.2(9)
C41 Re1 N1 C25 -1(4)
C39 Re1 N1 C25 107.9(9)
C20 Re1 N1 C25 -75.3(9)
N2 Re1 N1 C25 6.9(8)
C25 N1 C21 C22 0.1(18)
Re1 N1 C21 C22 179.0(9)
N1 C21 C22 C23 0(2)
C21 C22 C23 C24 1.0(18)
C21 C22 C23 C31 179.6(12)
C22 C23 C24 C25 -3.2(18)
C31 C23 C24 C25 178.2(11)
C23 C24 C25 N1 4.0(18)
C23 C24 C25 C26 -177.2(12)
C21 N1 C25 C24 -2.3(16)
Re1 N1 C25 C24 178.8(9)
C21 N1 C25 C26 178.8(11)
Re1 N1 C25 C26 -0.2(13)
C24 C25 C26 C27 -8(2)
N1 C25 C26 C27 171.3(12)
C24 C25 C26 N2 169.9(11)
N1 C25 C26 N2 -11.2(16)
N2 C26 C27 C28 0.4(19)
C25 C26 C27 C28 177.9(12)
C26 C27 C28 C29 -4.0(19)
C26 C27 C28 C35 176.8(12)
C27 C28 C29 C30 6(2)
C35 C28 C29 C30 -174.5(14)
C28 C29 C30 N2 -5(2)
C29 C30 N2 C26 1(2)
C29 C30 N2 Re1 166.0(11)
C27 C26 N2 C30 1.0(18)
C25 C26 N2 C30 -176.7(12)
C27 C26 N2 Re1 -165.0(9)
C25 C26 N2 Re1 17.3(14)
C40 Re1 N2 C30 -126(4)
C41 Re1 N2 C30 1.2(12)
C39 Re1 N2 C30 94.0(12)
C20 Re1 N2 C30 -91.2(12)
N1 Re1 N2 C30 -177.7(12)
C40 Re1 N2 C26 39(4)
C41 Re1 N2 C26 165.9(9)
C39 Re1 N2 C26 -101.2(9)
C20 Re1 N2 C26 73.5(9)
N1 Re1 N2 C26 -12.9(8)
C24 C23 C31 C32 -7.3(17)
C22 C23 C31 C32 174.2(12)
C24 C23 C31 C33 114.1(14)
C22 C23 C31 C33 -64.5(15)
C24 C23 C31 C34 -129.3(13)
C22 C23 C31 C34 52.2(16)
C27 C28 C35 C38 172.4(15)
C29 C28 C35 C38 -7(2)
C27 C28 C35 C37 -66.1(17)
C29 C28 C35 C37 114.8(16)
C27 C28 C35 C36 51.4(19)
C29 C28 C35 C36 -127.7(15)
C40 Re1 C39 O1 -20(13)
C41 Re1 C39 O1 -107(13)
C20 Re1 C39 O1 46(16)
N1 Re1 C39 O1 81(13)
N2 Re1 C39 O1 155(13)
C41 Re1 C40 O2 69(72)
C39 Re1 C40 O2 -22(72)
C20 Re1 C40 O2 163(100)
N1 Re1 C40 O2 -113(72)
N2 Re1 C40 O2 -163(100)
C40 Re1 C41 O3 5(34)
C39 Re1 C41 O3 90(34)
C20 Re1 C41 O3 -87(34)
N1 Re1 C41 O3 -161(31)
N2 Re1 C41 O3 -169(100)
C18 C17 C42 C43 177(7)
C16 C17 C42 C43 -4(8)
C17 C42 C43 Ru1 -122(24)
C42 C43 Ru1 C47 -49(26)
C42 C43 Ru1 C44 -57(27)
C42 C43 Ru1 C46 -12(26)
C42 C43 Ru1 C45 2(27)
C42 C43 Ru1 C48 -76(26)
C42 C43 Ru1 P2 -168(26)
C42 C43 Ru1 P1 89(26)
C43 Ru1 C44 C45 89.0(15)
C47 Ru1 C44 C45 80.1(9)
C46 Ru1 C44 C45 37.2(8)
C48 Ru1 C44 C45 116.7(12)
P2 Ru1 C44 C45 -162.6(8)
P1 Ru1 C44 C45 -53.1(9)
C43 Ru1 C44 C48 -27.7(16)
C47 Ru1 C44 C48 -36.5(8)
C46 Ru1 C44 C48 -79.5(9)
C45 Ru1 C44 C48 -116.7(12)
P2 Ru1 C44 C48 80.8(8)
P1 Ru1 C44 C48 -169.7(7)
C48 C44 C45 C46 1.5(14)
Ru1 C44 C45 C46 -61.8(8)
C48 C44 C45 Ru1 63.3(9)
C43 Ru1 C45 C44 -141.1(9)
C47 Ru1 C45 C44 -79.8(9)
C46 Ru1 C45 C44 -118.4(13)
C48 Ru1 C45 C44 -38.0(9)
P2 Ru1 C45 C44 24.0(11)
P1 Ru1 C45 C44 133.2(8)
C43 Ru1 C45 C46 -22.7(12)
C47 Ru1 C45 C46 38.6(8)
C44 Ru1 C45 C46 118.4(13)
C48 Ru1 C45 C46 80.4(9)
P2 Ru1 C45 C46 142.5(7)
P1 Ru1 C45 C46 -108.3(8)
C44 C45 C46 C47 -0.6(13)
Ru1 C45 C46 C47 -62.5(8)
C44 C45 C46 Ru1 61.9(8)
C43 Ru1 C46 C45 164.2(9)
C47 Ru1 C46 C45 -115.6(12)
C44 Ru1 C46 C45 -36.2(9)
C48 Ru1 C46 C45 -78.5(9)
P2 Ru1 C46 C45 -84.6(11)
P1 Ru1 C46 C45 75.5(9)
C43 Ru1 C46 C47 -80.2(9)
C44 Ru1 C46 C47 79.5(9)
C45 Ru1 C46 C47 115.6(12)
C48 Ru1 C46 C47 37.1(8)
P2 Ru1 C46 C47 31.0(13)
P1 Ru1 C46 C47 -168.9(7)
C45 C46 C47 C48 -0.7(14)
Ru1 C46 C47 C48 -63.6(9)
C45 C46 C47 Ru1 62.9(8)
C43 Ru1 C47 C48 -139.1(8)
C44 Ru1 C47 C48 37.1(8)
C46 Ru1 C47 C48 116.7(12)
C45 Ru1 C47 C48 78.4(9)
P2 Ru1 C47 C48 -48.3(9)
P1 Ru1 C47 C48 133.1(7)
C43 Ru1 C47 C46 104.3(8)
C44 Ru1 C47 C46 -79.6(9)
C45 Ru1 C47 C46 -38.2(8)
C48 Ru1 C47 C46 -116.7(12)
P2 Ru1 C47 C46 -164.9(7)
P1 Ru1 C47 C46 16.4(11)
C46 C47 C48 C44 1.6(14)
Ru1 C47 C48 C44 -61.5(9)
C46 C47 C48 Ru1 63.1(9)
C45 C44 C48 C47 -2.0(14)
Ru1 C44 C48 C47 61.6(9)
C45 C44 C48 Ru1 -63.5(8)
C43 Ru1 C48 C47 48.5(10)
C44 Ru1 C48 C47 -118.2(12)
C46 Ru1 C48 C47 -38.3(8)
C45 Ru1 C48 C47 -81.0(9)
P2 Ru1 C48 C47 138.9(8)
P1 Ru1 C48 C47 -98.9(10)
C43 Ru1 C48 C44 166.7(8)
C47 Ru1 C48 C44 118.2(12)
C46 Ru1 C48 C44 79.8(9)
C45 Ru1 C48 C44 37.2(8)
P2 Ru1 C48 C44 -102.9(8)
P1 Ru1 C48 C44 19.2(13)
C43 Ru1 P1 C61 48.6(7)
C47 Ru1 P1 C61 138.8(8)
C44 Ru1 P1 C61 -146.9(7)
C46 Ru1 P1 C61 148.9(7)
C45 Ru1 P1 C61 -175.1(7)
C48 Ru1 P1 C61 -159.5(10)
P2 Ru1 P1 C61 -40.0(6)
C43 Ru1 P1 C55 173.4(6)
C47 Ru1 P1 C55 -96.5(7)
C44 Ru1 P1 C55 -22.1(6)
C46 Ru1 P1 C55 -86.3(6)
C45 Ru1 P1 C55 -50.4(6)
C48 Ru1 P1 C55 -34.7(9)
P2 Ru1 P1 C55 84.8(5)
C43 Ru1 P1 C49 -72.7(5)
C47 Ru1 P1 C49 17.4(6)
C44 Ru1 P1 C49 91.8(5)
C46 Ru1 P1 C49 27.6(5)
C45 Ru1 P1 C49 63.5(5)
C48 Ru1 P1 C49 79.2(8)
P2 Ru1 P1 C49 -161.3(3)
C61 P1 C49 C50 120.3(6)
C55 P1 C49 C50 16.9(7)
Ru1 P1 C49 C50 -105.4(5)
C61 P1 C49 C54 -60.9(7)
C55 P1 C49 C54 -164.3(6)
Ru1 P1 C49 C54 73.3(5)
C54 C49 C50 C51 0.0
P1 C49 C50 C51 178.7(7)
C49 C50 C51 C52 0.0
C50 C51 C52 C53 0.0
C51 C52 C53 C54 0.0
C52 C53 C54 C49 0.0
C50 C49 C54 C53 0.0
P1 C49 C54 C53 -178.7(7)
C61 P1 C55 C56 126.5(11)
C49 P1 C55 C56 -126.1(10)
Ru1 P1 C55 C56 -11.0(12)
C61 P1 C55 C60 -55.2(11)
C49 P1 C55 C60 52.2(11)
Ru1 P1 C55 C60 167.4(9)
C60 C55 C56 C57 -0.7(19)
P1 C55 C56 C57 177.6(10)
C55 C56 C57 C58 -2(2)
C56 C57 C58 C59 2(2)
C57 C58 C59 C60 0(2)
C58 C59 C60 C55 -3(2)
C56 C55 C60 C59 3(2)
P1 C55 C60 C59 -175.4(10)
C55 P1 C61 C62 128.0(13)
C49 P1 C61 C62 21.4(14)
Ru1 P1 C61 C62 -100.4(13)
C55 P1 C61 C66 -52.9(12)
C49 P1 C61 C66 -159.5(10)
Ru1 P1 C61 C66 78.7(11)
C66 C61 C62 C63 0(2)
P1 C61 C62 C63 179.3(13)
C61 C62 C63 C64 1(3)
C62 C63 C64 C65 -2(3)
C63 C64 C65 C66 2(2)
C64 C65 C66 C61 0(2)
C62 C61 C66 C65 0(2)
P1 C61 C66 C65 -179.6(11)
C43 Ru1 P2 C67 -176.0(6)
C47 Ru1 P2 C67 91.4(7)
C44 Ru1 P2 C67 28.4(6)
C46 Ru1 P2 C67 70.4(10)
C45 Ru1 P2 C67 14.3(7)
C48 Ru1 P2 C67 65.0(6)
P1 Ru1 P2 C67 -89.5(5)
C43 Ru1 P2 C79 69.1(6)
C47 Ru1 P2 C79 -23.5(7)
C44 Ru1 P2 C79 -86.5(6)
C46 Ru1 P2 C79 -44.5(10)
C45 Ru1 P2 C79 -100.7(7)
C48 Ru1 P2 C79 -49.9(6)
P1 Ru1 P2 C79 155.6(5)
C43 Ru1 P2 C73 -48.8(7)
C47 Ru1 P2 C73 -141.4(7)
C44 Ru1 P2 C73 155.6(7)
C46 Ru1 P2 C73 -162.4(9)
C45 Ru1 P2 C73 141.4(7)
C48 Ru1 P2 C73 -167.8(7)
P1 Ru1 P2 C73 37.7(6)
C79 P2 C67 C72 32.0(11)
C73 P2 C67 C72 133.2(10)
Ru1 P2 C67 C72 -88.8(10)
C79 P2 C67 C68 -151.9(10)
C73 P2 C67 C68 -50.8(11)
Ru1 P2 C67 C68 87.3(10)
C72 C67 C68 C69 -1.6(19)
P2 C67 C68 C69 -177.8(10)
C67 C68 C69 C70 3(2)
C68 C69 C70 C71 -3(2)
C69 C70 C71 C72 2(2)
C68 C67 C72 C71 0(2)
P2 C67 C72 C71 176.6(11)
C70 C71 C72 C67 0(2)
C67 P2 C73 C74 166.1(11)
C79 P2 C73 C74 -88.9(12)
Ru1 P2 C73 C74 35.7(13)
C67 P2 C73 C78 -18.4(14)
C79 P2 C73 C78 86.7(13)
Ru1 P2 C73 C78 -148.8(10)
C78 C73 C74 C75 -1(2)
P2 C73 C74 C75 174.7(12)
C73 C74 C75 C76 1(2)
C74 C75 C76 C77 0(2)
C75 C76 C77 C78 0(2)
C76 C77 C78 C73 0(2)
C74 C73 C78 C77 1(2)
P2 C73 C78 C77 -174.9(12)
C67 P2 C79 C84 41.3(13)
C73 P2 C79 C84 -64.8(13)
Ru1 P2 C79 C84 161.7(10)
C67 P2 C79 C80 -136.6(11)
C73 P2 C79 C80 117.3(12)
Ru1 P2 C79 C80 -16.1(13)
C84 C79 C80 C81 2(2)
P2 C79 C80 C81 179.5(12)
C79 C80 C81 C82 -3(2)
C80 C81 C82 C83 3(3)
C81 C82 C83 C84 -1(3)
C82 C83 C84 C79 0(3)
C80 C79 C84 C83 0(2)
P2 C79 C84 C83 -178.1(13)
C91 Fe2 C85 C86 -83.0(11)
C89 Fe2 C85 C86 116.9(12)
C90 Fe2 C85 C86 -122.1(10)
C88 Fe2 C85 C86 80.7(9)
C93 Fe2 C85 C86 164.6(17)
C87 Fe2 C85 C86 37.9(8)
C94 Fe2 C85 C86 -165.7(11)
C92 Fe2 C85 C86 -51.6(18)
C91 Fe2 C85 C95 40.2(16)
C89 Fe2 C85 C95 -119.9(16)
C90 Fe2 C85 C95 1.1(15)
C88 Fe2 C85 C95 -156.1(15)
C93 Fe2 C85 C95 -72(2)
C87 Fe2 C85 C95 161.1(14)
C86 Fe2 C85 C95 123.2(16)
C94 Fe2 C85 C95 -42.5(16)
C92 Fe2 C85 C95 72(2)
C91 Fe2 C85 C89 160.1(11)
C90 Fe2 C85 C89 120.9(11)
C88 Fe2 C85 C89 -36.2(9)
C93 Fe2 C85 C89 48(2)
C87 Fe2 C85 C89 -79.0(10)
C86 Fe2 C85 C89 -116.9(12)
C94 Fe2 C85 C89 77.4(12)
C92 Fe2 C85 C89 -168.5(15)
C95 C85 C86 C87 179.8(13)
C89 C85 C86 C87 2.0(16)
Fe2 C85 C86 C87 -58.3(10)
C95 C85 C86 Fe2 -121.9(14)
C89 C85 C86 Fe2 60.3(10)
C91 Fe2 C86 C85 116.7(9)
C89 Fe2 C86 C85 -39.4(8)
C90 Fe2 C86 C85 75.2(11)
C88 Fe2 C86 C85 -82.1(9)
C93 Fe2 C86 C85 -165.4(18)
C87 Fe2 C86 C85 -119.2(12)
C94 Fe2 C86 C85 37(2)
C92 Fe2 C86 C85 160.0(8)
C91 Fe2 C86 C87 -124.1(10)
C89 Fe2 C86 C87 79.8(9)
C90 Fe2 C86 C87 -165.6(10)
C88 Fe2 C86 C87 37.1(9)
C93 Fe2 C86 C87 -46(2)
C85 Fe2 C86 C87 119.2(12)
C94 Fe2 C86 C87 156(2)
C92 Fe2 C86 C87 -80.8(10)
C85 C86 C87 C88 -1.6(17)
Fe2 C86 C87 C88 -60.0(11)
C85 C86 C87 Fe2 58.4(10)
C91 Fe2 C87 C88 -163.8(10)
C89 Fe2 C87 C88 37.1(9)
C90 Fe2 C87 C88 157.0(19)
C93 Fe2 C87 C88 -79.2(12)
C85 Fe2 C87 C88 81.7(10)
C86 Fe2 C87 C88 118.9(13)
C94 Fe2 C87 C88 -40(2)
C92 Fe2 C87 C88 -120.7(10)
C91 Fe2 C87 C86 77.3(12)
C89 Fe2 C87 C86 -81.8(9)
C90 Fe2 C87 C86 38(2)
C88 Fe2 C87 C86 -118.9(13)
C93 Fe2 C87 C86 161.9(10)
C85 Fe2 C87 C86 -37.2(8)
C94 Fe2 C87 C86 -159.2(15)
C92 Fe2 C87 C86 120.4(9)
C86 C87 C88 C89 0.5(18)
Fe2 C87 C88 C89 -59.9(12)
C86 C87 C88 Fe2 60.4(10)
C91 Fe2 C88 C89 166(3)
C90 Fe2 C88 C89 -41(2)
C93 Fe2 C88 C89 -121.3(11)
C85 Fe2 C88 C89 37.7(10)
C87 Fe2 C88 C89 119.2(14)
C86 Fe2 C88 C89 81.0(11)
C94 Fe2 C88 C89 -78.3(12)
C92 Fe2 C88 C89 -161.1(11)
C91 Fe2 C88 C87 47(3)
C89 Fe2 C88 C87 -119.2(14)
C90 Fe2 C88 C87 -159.7(17)
C93 Fe2 C88 C87 119.6(10)
C85 Fe2 C88 C87 -81.5(10)
C86 Fe2 C88 C87 -38.2(9)
C94 Fe2 C88 C87 162.6(9)
C92 Fe2 C88 C87 79.8(11)
C87 C88 C89 C85 0.8(19)
Fe2 C88 C89 C85 -59.5(11)
C87 C88 C89 Fe2 60.3(11)
C86 C85 C89 C88 -1.8(18)
C95 C85 C89 C88 -179.6(14)
Fe2 C85 C89 C88 60.0(12)
C86 C85 C89 Fe2 -61.8(10)
C95 C85 C89 Fe2 120.4(14)
C91 Fe2 C89 C88 -169(2)
C90 Fe2 C89 C88 163.0(11)
C93 Fe2 C89 C88 77.6(13)
C85 Fe2 C89 C88 -120.1(15)
C87 Fe2 C89 C88 -37.3(10)
C86 Fe2 C89 C88 -81.8(11)
C94 Fe2 C89 C88 118.8(12)
C92 Fe2 C89 C88 48(2)
C91 Fe2 C89 C85 -49(3)
C90 Fe2 C89 C85 -76.9(12)
C88 Fe2 C89 C85 120.1(15)
C93 Fe2 C89 C85 -162.3(9)
C87 Fe2 C89 C85 82.8(9)
C86 Fe2 C89 C85 38.4(8)
C94 Fe2 C89 C85 -121.1(10)
C92 Fe2 C89 C85 168.5(16)
C89 Fe2 C90 C91 163.6(12)
C88 Fe2 C90 C91 -167.3(17)
C93 Fe2 C90 C91 -78.5(14)
C85 Fe2 C90 C91 122.0(13)
C87 Fe2 C90 C91 53(3)
C86 Fe2 C90 C91 81.8(14)
C94 Fe2 C90 C91 -116.7(17)
C92 Fe2 C90 C91 -36.8(12)
C91 Fe2 C90 C94 116.7(17)
C89 Fe2 C90 C94 -79.7(12)
C88 Fe2 C90 C94 -51(2)
C93 Fe2 C90 C94 38.2(11)
C85 Fe2 C90 C94 -121.3(10)
C87 Fe2 C90 C94 170.0(17)
C86 Fe2 C90 C94 -161.5(9)
C92 Fe2 C90 C94 79.9(11)
C94 C90 C91 C92 0(2)
Fe2 C90 C91 C92 61.7(14)
C94 C90 C91 Fe2 -61.5(13)
C89 Fe2 C91 C90 -39(3)
C88 Fe2 C91 C90 164(2)
C93 Fe2 C91 C90 85.1(14)
C85 Fe2 C91 C90 -74.8(15)
C87 Fe2 C91 C90 -160.1(12)
C86 Fe2 C91 C90 -117.5(13)
C94 Fe2 C91 C90 40.9(12)
C92 Fe2 C91 C90 121.7(19)
C89 Fe2 C91 C92 -160.6(18)
C90 Fe2 C91 C92 -121.7(19)
C88 Fe2 C91 C92 42(3)
C93 Fe2 C91 C92 -36.6(11)
C85 Fe2 C91 C92 163.5(10)
C87 Fe2 C91 C92 78.2(14)
C86 Fe2 C91 C92 120.8(11)
C94 Fe2 C91 C92 -80.8(12)
C90 C91 C92 C93 -4(2)
Fe2 C91 C92 C93 56.5(12)
C90 C91 C92 Fe2 -60.3(15)
C91 Fe2 C92 C93 -118.9(16)
C89 Fe2 C92 C93 40(2)
C90 Fe2 C92 C93 -83.7(12)
C88 Fe2 C92 C93 75.6(12)
C85 Fe2 C92 C93 -161.2(14)
C87 Fe2 C92 C93 117.5(10)
C86 Fe2 C92 C93 160.9(9)
C94 Fe2 C92 C93 -37.4(11)
C89 Fe2 C92 C91 159.2(19)
C90 Fe2 C92 C91 35.2(13)
C88 Fe2 C92 C91 -165.6(13)
C93 Fe2 C92 C91 118.9(16)
C85 Fe2 C92 C91 -42(2)
C87 Fe2 C92 C91 -123.6(13)
C86 Fe2 C92 C91 -80.2(14)
C94 Fe2 C92 C91 81.5(14)
C91 C92 C93 C94 6(2)
Fe2 C92 C93 C94 61.6(13)
C91 C92 C93 Fe2 -55.7(12)
C91 Fe2 C93 C92 38.5(11)
C89 Fe2 C93 C92 -163.9(9)
C90 Fe2 C93 C92 80.5(12)
C88 Fe2 C93 C92 -123.2(10)
C85 Fe2 C93 C92 160.4(15)
C87 Fe2 C93 C92 -82.0(12)
C86 Fe2 C93 C92 -48(2)
C94 Fe2 C93 C92 120.6(17)
C91 Fe2 C93 C94 -82.1(14)
C89 Fe2 C93 C94 75.5(14)
C90 Fe2 C93 C94 -40.0(13)
C88 Fe2 C93 C94 116.2(13)
C85 Fe2 C93 C94 40(3)
C87 Fe2 C93 C94 157.5(13)
C86 Fe2 C93 C94 -168.4(17)
C92 Fe2 C93 C94 -120.6(17)
C92 C93 C94 C90 -6(2)
Fe2 C93 C94 C90 57.3(12)
C92 C93 C94 Fe2 -63.2(13)
C91 C90 C94 C93 3(2)
Fe2 C90 C94 C93 -58.1(12)
C91 C90 C94 Fe2 61.3(13)
C91 Fe2 C94 C93 80.0(13)
C89 Fe2 C94 C93 -123.0(12)
C90 Fe2 C94 C93 117.4(17)
C88 Fe2 C94 C93 -82.7(14)
C85 Fe2 C94 C93 -164.9(11)
C87 Fe2 C94 C93 -54(2)
C86 Fe2 C94 C93 167.8(18)
C92 Fe2 C94 C93 35.7(12)
C91 Fe2 C94 C90 -37.4(11)
C89 Fe2 C94 C90 119.5(11)
C88 Fe2 C94 C90 159.9(10)
C93 Fe2 C94 C90 -117.4(17)
C85 Fe2 C94 C90 77.6(12)
C87 Fe2 C94 C90 -171.5(15)
C86 Fe2 C94 C90 50(3)
C92 Fe2 C94 C90 -81.7(11)
C86 C85 C95 C96 -77(68)
C89 C85 C95 C96 100(68)
Fe2 C85 C95 C96 -171(100)
C85 C95 C96 C97 -159(100)
C95 C96 C97 C98 75(46)
C95 C96 C97 C102 -109(46)
C102 C97 C98 C99 4.3(19)
C96 C97 C98 C99 -179.0(12)
C97 C98 C99 C100 -2.2(18)
C97 C98 C99 C103 -178.2(12)
C98 C99 C100 C101 -0.7(18)
C103 C99 C100 C101 175.3(11)
C99 C100 C101 C102 1.5(18)
C99 C100 C101 C126 -176.3(11)
C98 C97 C102 C101 -3.5(18)
C96 C97 C102 C101 179.7(12)
C100 C101 C102 C97 0.6(18)
C126 C101 C102 C97 178.3(11)
C100 C99 C103 C104 0(22)
C98 C99 C103 C104 175(100)
C99 C103 C104 Re2 -135(18)
C103 C104 Re2 C124 84(11)
C103 C104 Re2 C123 170(11)
C103 C104 Re2 C125 31(17)
C103 C104 Re2 N3 -94(11)
C103 C104 Re2 N4 -20(11)
C124 Re2 N3 C109 35(9)
C123 Re2 N3 C109 172.0(8)
C125 Re2 N3 C109 -98.4(9)
C104 Re2 N3 C109 78.6(8)
N4 Re2 N3 C109 -1.1(7)
C124 Re2 N3 C105 -151(9)
C123 Re2 N3 C105 -13.9(10)
C125 Re2 N3 C105 75.8(10)
C104 Re2 N3 C105 -107.3(10)
N4 Re2 N3 C105 173.1(10)
C109 N3 C105 C106 -0.3(17)
Re2 N3 C105 C106 -174.6(9)
N3 C105 C106 C107 1.8(19)
C105 C106 C107 C108 -2.2(17)
C105 C106 C107 C115 177.2(11)
C106 C107 C108 C109 1.3(17)
C115 C107 C108 C109 -178.1(11)
C105 N3 C109 C108 -0.6(15)
Re2 N3 C109 C108 174.2(8)
C105 N3 C109 C110 179.3(10)
Re2 N3 C109 C110 -5.9(12)
C107 C108 C109 N3 0.1(17)
C107 C108 C109 C110 -179.8(10)
N3 C109 C110 C111 -166.1(12)
C108 C109 C110 C111 13.9(19)
N3 C109 C110 N4 13.3(14)
C108 C109 C110 N4 -166.8(10)
N4 C110 C111 C112 0(2)
C109 C110 C111 C112 179.1(14)
C110 C111 C112 C113 2(3)
C110 C111 C112 C119 -179(2)
C111 C112 C113 C114 -2(2)
C119 C112 C113 C114 179(2)
C112 C113 C114 N4 1(2)
C113 C114 N4 C110 1.3(19)
C113 C114 N4 Re2 -164.1(11)
C111 C110 N4 C114 -1.5(17)
C109 C110 N4 C114 179.1(10)
C111 C110 N4 Re2 165.1(10)
C109 C110 N4 Re2 -14.3(12)
C124 Re2 N4 C114 -4.0(11)
C123 Re2 N4 C114 137(2)
C125 Re2 N4 C114 -94.3(10)
C104 Re2 N4 C114 82.8(10)
N3 Re2 N4 C114 174.2(10)
C124 Re2 N4 C110 -169.8(9)
C123 Re2 N4 C110 -29(3)
C125 Re2 N4 C110 99.9(9)
C104 Re2 N4 C110 -83.0(8)
N3 Re2 N4 C110 8.4(7)
C108 C107 C115 C117 16.0(19)
C106 C107 C115 C117 -163.3(14)
C108 C107 C115 C116 -105.3(15)
C106 C107 C115 C116 75.4(16)
C108 C107 C115 C118 137.5(13)
C106 C107 C115 C118 -41.8(17)
C111 C112 C119 C122 176(3)
C113 C112 C119 C122 -5(4)
C111 C112 C119 C121 -63(3)
C113 C112 C119 C121 116(3)
C111 C112 C119 C120 56(3)
C113 C112 C119 C120 -126(2)
C124 Re2 C123 O4 144(43)
C125 Re2 C123 O4 -128(43)
C104 Re2 C123 O4 55(43)
N3 Re2 C123 O4 -34(43)
N4 Re2 C123 O4 2(45)
C123 Re2 C124 O5 135(31)
C125 Re2 C124 O5 46(31)
C104 Re2 C124 O5 -131(31)
N3 Re2 C124 O5 -87(33)
N4 Re2 C124 O5 -52(31)
C124 Re2 C125 O6 31(12)
C123 Re2 C125 O6 -55(12)
C104 Re2 C125 O6 84(15)
N3 Re2 C125 O6 -152(12)
N4 Re2 C125 O6 134(12)
C100 C101 C126 C127 7(8)
C102 C101 C126 C127 -171(6)
C101 C126 C127 Ru2 141(8)
C126 C127 Ru2 C131 -25(10)
C126 C127 Ru2 C132 -9(10)
C126 C127 Ru2 C128 28(10)
C126 C127 Ru2 C130 25(11)
C126 C127 Ru2 C129 51(10)
C126 C127 Ru2 P4 -115(10)
C126 C127 Ru2 P3 145(10)
C127 Ru2 C128 C129 146.2(9)
C131 Ru2 C128 C129 -78.2(9)
C132 Ru2 C128 C129 -116.1(12)
C130 Ru2 C128 C129 -35.6(8)
P4 Ru2 C128 C129 -124.1(9)
P3 Ru2 C128 C129 54.5(9)
C127 Ru2 C128 C132 -97.7(8)
C131 Ru2 C128 C132 37.9(7)
C130 Ru2 C128 C132 80.6(8)
C129 Ru2 C128 C132 116.1(12)
P4 Ru2 C128 C132 -8.0(11)
P3 Ru2 C128 C132 170.6(6)
C132 C128 C129 C130 0.2(15)
Ru2 C128 C129 C130 62.0(10)
C132 C128 C129 Ru2 -61.8(9)
C127 Ru2 C129 C130 -159.5(8)
C131 Ru2 C129 C130 -38.2(8)
C132 Ru2 C129 C130 -80.1(9)
C128 Ru2 C129 C130 -118.7(13)
P4 Ru2 C129 C130 -6.4(13)
P3 Ru2 C129 C130 108.1(8)
C127 Ru2 C129 C128 -40.8(11)
C131 Ru2 C129 C128 80.5(9)
C132 Ru2 C129 C128 38.6(9)
C130 Ru2 C129 C128 118.7(13)
P4 Ru2 C129 C128 112.4(10)
P3 Ru2 C129 C128 -133.1(9)
C128 C129 C130 C131 -0.1(15)
Ru2 C129 C130 C131 61.2(9)
C128 C129 C130 Ru2 -61.3(9)
C127 Ru2 C130 C129 40.5(15)
C131 Ru2 C130 C129 116.9(12)
C132 Ru2 C130 C129 80.1(9)
C128 Ru2 C130 C129 36.8(9)
P4 Ru2 C130 C129 176.3(8)
P3 Ru2 C130 C129 -76.6(8)
C127 Ru2 C130 C131 -76.4(14)
C132 Ru2 C130 C131 -36.8(8)
C128 Ru2 C130 C131 -80.1(9)
C129 Ru2 C130 C131 -116.9(12)
P4 Ru2 C130 C131 59.4(8)
P3 Ru2 C130 C131 166.5(7)
C129 C130 C131 C132 0.0(15)
Ru2 C130 C131 C132 63.3(9)
C129 C130 C131 Ru2 -63.3(9)
C127 Ru2 C131 C132 26.8(10)
C128 Ru2 C131 C132 -39.2(8)
C130 Ru2 C131 C132 -117.5(11)
C129 Ru2 C131 C132 -81.2(9)
P4 Ru2 C131 C132 115.3(7)
P3 Ru2 C131 C132 -137.5(7)
C127 Ru2 C131 C130 144.3(8)
C132 Ru2 C131 C130 117.5(11)
C128 Ru2 C131 C130 78.3(8)
C129 Ru2 C131 C130 36.3(8)
P4 Ru2 C131 C130 -127.2(7)
P3 Ru2 C131 C130 -20.0(10)
C130 C131 C132 C128 0.2(15)
Ru2 C131 C132 C128 64.5(9)
C130 C131 C132 Ru2 -64.3(9)
C129 C128 C132 C131 -0.2(15)
Ru2 C128 C132 C131 -64.0(9)
C129 C128 C132 Ru2 63.8(9)
C127 Ru2 C132 C131 -159.7(8)
C128 Ru2 C132 C131 115.1(11)
C130 Ru2 C132 C131 37.5(7)
C129 Ru2 C132 C131 77.8(8)
P4 Ru2 C132 C131 -69.8(7)
P3 Ru2 C132 C131 96.2(10)
C127 Ru2 C132 C128 85.2(8)
C131 Ru2 C132 C128 -115.1(11)
C130 Ru2 C132 C128 -77.7(8)
C129 Ru2 C132 C128 -37.4(8)
P4 Ru2 C132 C128 175.0(7)
P3 Ru2 C132 C128 -18.9(13)
C127 Ru2 P3 C145 162.5(6)
C131 Ru2 P3 C145 -29.5(7)
C132 Ru2 P3 C145 -92.0(9)
C128 Ru2 P3 C145 -104.8(6)
C130 Ru2 P3 C145 -41.7(6)
C129 Ru2 P3 C145 -75.9(6)
P4 Ru2 P3 C145 74.3(5)
C127 Ru2 P3 C133 -82.6(5)
C131 Ru2 P3 C133 85.4(7)
C132 Ru2 P3 C133 22.9(9)
C128 Ru2 P3 C133 10.1(6)
C130 Ru2 P3 C133 73.2(6)
C129 Ru2 P3 C133 39.1(6)
P4 Ru2 P3 C133 -170.8(4)
C127 Ru2 P3 C139 34.0(6)
C131 Ru2 P3 C139 -158.0(7)
C132 Ru2 P3 C139 139.5(9)
C128 Ru2 P3 C139 126.7(6)
C130 Ru2 P3 C139 -170.2(6)
C129 Ru2 P3 C139 155.6(6)
P4 Ru2 P3 C139 -54.2(5)
C145 P3 C133 C134 -17.9(14)
C139 P3 C133 C134 86.7(13)
Ru2 P3 C133 C134 -139.5(12)
C145 P3 C133 C138 165.7(11)
C139 P3 C133 C138 -89.7(12)
Ru2 P3 C133 C138 44.1(12)
C138 C133 C134 C135 -2(2)
P3 C133 C134 C135 -178.7(12)
C133 C134 C135 C136 0(2)
C134 C135 C136 C137 1(2)
C135 C136 C137 C138 0(2)
C136 C137 C138 C133 -2(2)
C134 C133 C138 C137 3(2)
P3 C133 C138 C137 179.7(11)
C145 P3 C139 C140 -149.7(10)
C133 P3 C139 C140 103.6(11)
Ru2 P3 C139 C140 -16.5(12)
C145 P3 C139 C144 40.0(11)
C133 P3 C139 C144 -66.7(11)
Ru2 P3 C139 C144 173.2(8)
C144 C139 C140 C141 -3.9(19)
P3 C139 C140 C141 -174.2(10)
C139 C140 C141 C142 4(2)
C140 C141 C142 C143 -2(2)
C141 C142 C143 C144 0.6(19)
C142 C143 C144 C139 -1(2)
C140 C139 C144 C143 2.3(18)
P3 C139 C144 C143 172.8(10)
C133 P3 C145 C146 138.3(12)
C139 P3 C145 C146 35.5(13)
Ru2 P3 C145 C146 -104.9(12)
C133 P3 C145 C150 -50.9(12)
C139 P3 C145 C150 -153.6(11)
Ru2 P3 C145 C150 66.0(11)
C150 C145 C146 C147 3(2)
P3 C145 C146 C147 173.9(11)
C145 C146 C147 C148 -3(2)
C146 C147 C148 C149 3(3)
C147 C148 C149 C150 -3(3)
C148 C149 C150 C145 3(2)
C146 C145 C150 C149 -3(2)
P3 C145 C150 C149 -174.4(11)
C127 Ru2 P4 C163 79.7(6)
C131 Ru2 P4 C163 -50.3(6)
C132 Ru2 P4 C163 -16.4(6)
C128 Ru2 P4 C163 -11.4(8)
C130 Ru2 P4 C163 -81.6(6)
C129 Ru2 P4 C163 -77.6(9)
P3 Ru2 P4 C163 169.9(5)
C127 Ru2 P4 C157 -41.4(6)
C131 Ru2 P4 C157 -171.4(6)
C132 Ru2 P4 C157 -137.6(6)
C128 Ru2 P4 C157 -132.5(7)
C130 Ru2 P4 C157 157.3(6)
C129 Ru2 P4 C157 161.3(9)
P3 Ru2 P4 C157 48.8(5)
C127 Ru2 P4 C151 -164.7(6)
C131 Ru2 P4 C151 65.3(6)
C132 Ru2 P4 C151 99.2(6)
C128 Ru2 P4 C151 104.2(8)
C130 Ru2 P4 C151 34.1(6)
C129 Ru2 P4 C151 38.0(9)
P3 Ru2 P4 C151 -74.4(5)
C163 P4 C151 C152 116.3(11)
C157 P4 C151 C152 -136.8(11)
Ru2 P4 C151 C152 -2.0(13)
C163 P4 C151 C156 -63.2(12)
C157 P4 C151 C156 43.7(12)
Ru2 P4 C151 C156 178.5(9)
C156 C151 C152 C153 -0.3(19)
P4 C151 C152 C153 -179.8(10)
C151 C152 C153 C154 2(2)
C152 C153 C154 C155 -1(2)
C153 C154 C155 C156 -1(2)
C154 C155 C156 C151 3(2)
C152 C151 C156 C155 -1.8(19)
P4 C151 C156 C155 177.7(10)
C163 P4 C157 C158 152.4(10)
C151 P4 C157 C158 46.7(11)
Ru2 P4 C157 C158 -84.9(11)
C163 P4 C157 C162 -34.1(12)
C151 P4 C157 C162 -139.8(10)
Ru2 P4 C157 C162 88.6(11)
C162 C157 C158 C159 2.6(19)
P4 C157 C158 C159 176.3(10)
C157 C158 C159 C160 -2(2)
C158 C159 C160 C161 0.1(19)
C159 C160 C161 C162 2.1(19)
C160 C161 C162 C157 -1.9(18)
C158 C157 C162 C161 -0.4(18)
P4 C157 C162 C161 -174.1(9)
C157 P4 C163 C164 -107.6(11)
C151 P4 C163 C164 -5.1(11)
Ru2 P4 C163 C164 120.2(9)
C157 P4 C163 C168 80.8(10)
C151 P4 C163 C168 -176.6(9)
Ru2 P4 C163 C168 -51.4(10)
C168 C163 C164 C165 1.1(17)
P4 C163 C164 C165 -170.5(9)
C163 C164 C165 C166 -0.2(19)
C164 C165 C166 C167 -1.2(18)
C165 C166 C167 C168 1.8(18)
C166 C167 C168 C163 -0.9(18)
C164 C163 C168 C167 -0.5(17)
P4 C163 C168 C167 171.6(9)
